data_7134781
loop_
_publ_author_name
'Evans, Matthew J.'
'Jones, Cameron'

_publ_section_title
;
 Unsymmetrical bis(anilido)xanthene ligands: development and use in the
 preparation of magnesium diamide complexes.
;
_journal_issue 63
_journal_name_full 'Chemical communications (Cambridge, England)'
_journal_page_first 11814
_journal_page_last 11817
_journal_paper_doi 10.1039/d5cc03202d
_journal_volume 61
_journal_year 2025
_chemical_formula_sum 'C62.5 H80 N2 O'
_chemical_formula_weight 875.28
_space_group_crystal_system triclinic
_space_group_IT_number 2
_space_group_name_Hall '-P 1'
_space_group_name_H-M_alt 'P -1'
_atom_sites_solution_hydrogens geom
_atom_sites_solution_primary fmap
_audit_creation_method SHELXL-2018/3
_audit_update_record
;
2025-06-05 deposited with the CCDC.	2025-07-02 downloaded from the CCDC.
;
_cell_angle_alpha 89.6690(10)
_cell_angle_beta 87.3360(10)
_cell_angle_gamma 89.3550(10)
_cell_formula_units_Z 4
_cell_length_a 12.43860(10)
_cell_length_b 19.1066(2)
_cell_length_c 21.5188(3)
_cell_measurement_reflns_used 65011
_cell_measurement_temperature 123.01(10)
_cell_measurement_theta_max 79.9070
_cell_measurement_theta_min 4.0040
_cell_volume 5108.22(10)
_computing_cell_refinement 'CrysAlisPro 1.171.42.70a (Rigaku OD, 2022)'
_computing_data_collection 'CrysAlisPro 1.171.42.70a (Rigaku OD, 2022)'
_computing_data_reduction 'CrysAlisPro 1.171.42.70a (Rigaku OD, 2022)'
_computing_structure_refinement 'SHELXL-2018/3 (Sheldrick, 2018)'
_computing_structure_solution 'SHELXT 2014/4 (Sheldrick, 2014)'
_diffrn_ambient_environment N~2~
_diffrn_ambient_temperature 123.01(10)
_diffrn_detector 'Hybrid Pixel Array Detector'
_diffrn_detector_area_resol_mean 10.0000
_diffrn_detector_type HyPix
_diffrn_measured_fraction_theta_full 0.998
_diffrn_measured_fraction_theta_max 0.983
_diffrn_measurement_device 'four-circle diffractometer'
_diffrn_measurement_device_type 'XtaLAB Synergy, Dualflex, HyPix'
_diffrn_measurement_method '\w scans'
_diffrn_radiation_monochromator mirror
_diffrn_radiation_probe x-ray
_diffrn_radiation_type 'Cu K\a'
_diffrn_radiation_wavelength 1.54184
_diffrn_reflns_av_R_equivalents 0.0619
_diffrn_reflns_av_unetI/netI 0.0484
_diffrn_reflns_Laue_measured_fraction_full 0.998
_diffrn_reflns_Laue_measured_fraction_max 0.983
_diffrn_reflns_limit_h_max 15
_diffrn_reflns_limit_h_min -11
_diffrn_reflns_limit_k_max 24
_diffrn_reflns_limit_k_min -24
_diffrn_reflns_limit_l_max 27
_diffrn_reflns_limit_l_min -27
_diffrn_reflns_number 115683
_diffrn_reflns_point_group_measured_fraction_full 0.998
_diffrn_reflns_point_group_measured_fraction_max 0.983
_diffrn_reflns_theta_full 67.684
_diffrn_reflns_theta_max 80.121
_diffrn_reflns_theta_min 3.557
_diffrn_source 'micro-focus sealed X-ray tube'
_diffrn_source_type 'PhotonJet (Cu) X-ray Source'
_exptl_absorpt_coefficient_mu 0.495
_exptl_absorpt_correction_T_max 1.00000
_exptl_absorpt_correction_T_min 0.74947
_exptl_absorpt_correction_type multi-scan
_exptl_absorpt_process_details
;
CrysAlisPro 1.171.42.70a (Rigaku Oxford Diffraction, 2022)
Empirical absorption correction using spherical harmonics,
implemented in SCALE3 ABSPACK scaling algorithm.
;
_exptl_crystal_colour colourless
_exptl_crystal_density_diffrn 1.138
_exptl_crystal_description plate
_exptl_crystal_F_000 1908
_exptl_crystal_size_max 0.300
_exptl_crystal_size_mid 0.250
_exptl_crystal_size_min 0.160
_refine_diff_density_max 1.451
_refine_diff_density_min -0.621
_refine_diff_density_rms 0.064
_refine_ls_extinction_method none
_refine_ls_goodness_of_fit_ref 1.068
_refine_ls_hydrogen_treatment constr
_refine_ls_matrix_type full
_refine_ls_number_parameters 1197
_refine_ls_number_reflns 21944
_refine_ls_number_restraints 0
_refine_ls_restrained_S_all 1.068
_refine_ls_R_factor_all 0.0716
_refine_ls_R_factor_gt 0.0639
_refine_ls_shift/su_max 0.001
_refine_ls_shift/su_mean 0.000
_refine_ls_structure_factor_coef Fsqd
_refine_ls_weighting_details 'w=1/[\s^2^(Fo^2^)+(0.1124P)^2^+1.6491P] where P=(Fo^2^+2Fc^2^)/3'
_refine_ls_weighting_scheme calc
_refine_ls_wR_factor_gt 0.1845
_refine_ls_wR_factor_ref 0.1945
_reflns_Friedel_coverage 0.000
_reflns_number_gt 18487
_reflns_number_total 21944
_reflns_threshold_expression 'I > 2\s(I)'
_cod_data_source_file d5cc03202d2.cif
_cod_data_source_block cj1744
_cod_depositor_comments 'Adding full bibliography for 7134774--7134781.cif.'
_cod_original_formula_sum 'C62.50 H80 N2 O'
_cod_database_code 7134781
_shelx_shelxl_version_number 2018/3
_shelx_space_group_comment
;
The symmetry employed for this shelxl refinement is uniquely defined
by the following loop, which should always be used as a source of
symmetry information in preference to the above space-group names.
They are only intended as comments.
;
_shelx_estimated_absorpt_t_min 0.866
_shelx_estimated_absorpt_t_max 0.925

loop_
_space_group_symop_operation_xyz
'x, y, z'
'-x, -y, -z'

loop_
_atom_site_label
_atom_site_type_symbol
_atom_site_fract_x
_atom_site_fract_y
_atom_site_fract_z
_atom_site_U_iso_or_equiv
_atom_site_adp_type
_atom_site_occupancy
_atom_site_site_symmetry_order
_atom_site_calc_flag
_atom_site_refinement_flags_posn
_atom_site_refinement_flags_adp
_atom_site_refinement_flags_occupancy
_atom_site_disorder_assembly
_atom_site_disorder_group
O1 O 0.01235(7) 0.56184(5) 0.26508(4) 0.01979(19) Uani 1 1 d . . . . .
O2 O 0.51426(7) 0.05817(5) 0.26207(4) 0.01997(19) Uani 1 1 d . . . . .
N1 N 0.06891(9) 0.61642(7) 0.37248(5) 0.0244(2) Uani 1 1 d . . . . .
H1 H 0.115587 0.621323 0.340800 0.029 Uiso 1 1 calc R U . . .
N2 N 0.18054(8) 0.50960(6) 0.19857(5) 0.0179(2) Uani 1 1 d . . . . .
H2 H 0.193759 0.546506 0.221156 0.022 Uiso 1 1 calc R U . . .
N3 N 0.56393(9) 0.11498(7) 0.36933(5) 0.0232(2) Uani 1 1 d . . . . .
H3A H 0.613353 0.118121 0.338860 0.028 Uiso 1 1 calc R U . . .
N4 N 0.68513(8) 0.00304(6) 0.20067(5) 0.0180(2) Uani 1 1 d . . . . .
H4 H 0.695723 0.038120 0.225905 0.022 Uiso 1 1 calc R U . . .
C1 C 0.10322(10) 0.61748(7) 0.43526(6) 0.0216(3) Uani 1 1 d . . . . .
C2 C 0.12885(11) 0.55451(8) 0.46485(7) 0.0259(3) Uani 1 1 d . . . . .
C3 C 0.16265(12) 0.55665(8) 0.52568(7) 0.0289(3) Uani 1 1 d . . . . .
H3 H 0.180408 0.514148 0.546116 0.035 Uiso 1 1 calc R U . . .
C4 C 0.17091(11) 0.61953(9) 0.55706(7) 0.0279(3) Uani 1 1 d . . . . .
C5 C 0.14546(12) 0.68122(8) 0.52643(7) 0.0266(3) Uani 1 1 d . . . . .
H5 H 0.151248 0.724455 0.547536 0.032 Uiso 1 1 calc R U . . .
C6 C 0.11152(11) 0.68153(8) 0.46539(7) 0.0238(3) Uani 1 1 d . . . . .
C7 C 0.12298(14) 0.48610(9) 0.43130(9) 0.0373(4) Uani 1 1 d . . . . .
H7A H 0.179200 0.484174 0.397891 0.056 Uiso 1 1 calc R U . . .
H7B H 0.052228 0.481994 0.413513 0.056 Uiso 1 1 calc R U . . .
H7C H 0.133668 0.447467 0.460609 0.056 Uiso 1 1 calc R U . . .
C8 C 0.20629(14) 0.61913(11) 0.62327(8) 0.0397(4) Uani 1 1 d . . . . .
H8A H 0.283516 0.608468 0.623545 0.060 Uiso 1 1 calc R U . . .
H8B H 0.166270 0.583471 0.647366 0.060 Uiso 1 1 calc R U . . .
H8C H 0.192028 0.665206 0.641867 0.060 Uiso 1 1 calc R U . . .
C9 C 0.08488(14) 0.74922(8) 0.43308(8) 0.0335(3) Uani 1 1 d . . . . .
H9A H 0.006820 0.753155 0.429367 0.050 Uiso 1 1 calc R U . . .
H9B H 0.120590 0.749951 0.391522 0.050 Uiso 1 1 calc R U . . .
H9C H 0.109906 0.788605 0.457334 0.050 Uiso 1 1 calc R U . . .
C10 C -0.07240(10) 0.58006(7) 0.30602(6) 0.0192(2) Uani 1 1 d . . . . .
C11 C -0.04069(10) 0.60738(7) 0.36290(6) 0.0210(3) Uani 1 1 d . . . . .
C12 C -0.12030(11) 0.62549(7) 0.40777(6) 0.0234(3) Uani 1 1 d . . . . .
H12 H -0.100179 0.643934 0.446398 0.028 Uiso 1 1 calc R U . . .
C13 C -0.22938(11) 0.61699(7) 0.39691(7) 0.0244(3) Uani 1 1 d . . . . .
C14 C -0.25748(11) 0.59093(7) 0.34002(7) 0.0239(3) Uani 1 1 d . . . . .
H14 H -0.331504 0.585673 0.332247 0.029 Uiso 1 1 calc R U . . .
C15 C -0.17968(10) 0.57205(7) 0.29344(6) 0.0211(3) Uani 1 1 d . . . . .
C16 C -0.21398(10) 0.54811(7) 0.23004(6) 0.0209(3) Uani 1 1 d . . . . .
C17 C -0.11632(10) 0.52281(7) 0.19052(6) 0.0195(2) Uani 1 1 d . . . . .
C18 C -0.12967(11) 0.48970(7) 0.13345(6) 0.0218(3) Uani 1 1 d . . . . .
H18 H -0.200093 0.485690 0.118633 0.026 Uiso 1 1 calc R U . . .
C19 C -0.04309(11) 0.46259(7) 0.09796(6) 0.0209(3) Uani 1 1 d . . . . .
C20 C 0.06057(10) 0.46871(7) 0.11986(6) 0.0195(2) Uani 1 1 d . . . . .
H20 H 0.120155 0.449759 0.096115 0.023 Uiso 1 1 calc R U . . .
C21 C 0.07794(10) 0.50202(6) 0.17571(6) 0.0170(2) Uani 1 1 d . . . . .
C22 C -0.01214(10) 0.52942(6) 0.21013(6) 0.0174(2) Uani 1 1 d . . . . .
C23 C -0.28547(14) 0.68883(10) 0.49321(8) 0.0389(4) Uani 1 1 d . . . . .
H23A H -0.258420 0.730382 0.470914 0.058 Uiso 1 1 calc R U . . .
H23B H -0.229466 0.669954 0.519358 0.058 Uiso 1 1 calc R U . . .
H23C H -0.349109 0.701654 0.519419 0.058 Uiso 1 1 calc R U . . .
C24 C -0.31561(12) 0.63375(9) 0.44658(7) 0.0320(3) Uani 1 1 d . . . . .
H24A H -0.333990 0.590116 0.469522 0.038 Uiso 1 1 calc R U . . .
H24B H -0.381017 0.649970 0.426013 0.038 Uiso 1 1 calc R U . . .
C25 C -0.26834(12) 0.61063(8) 0.19820(7) 0.0289(3) Uani 1 1 d . . . . .
H25A H -0.332688 0.625081 0.223079 0.043 Uiso 1 1 calc R U . . .
H25B H -0.288924 0.596908 0.156623 0.043 Uiso 1 1 calc R U . . .
H25C H -0.218011 0.649695 0.194638 0.043 Uiso 1 1 calc R U . . .
C26 C -0.29499(11) 0.48791(8) 0.23762(7) 0.0284(3) Uani 1 1 d . . . . .
H26A H -0.259566 0.447004 0.255670 0.043 Uiso 1 1 calc R U . . .
H26B H -0.321069 0.475693 0.196837 0.043 Uiso 1 1 calc R U . . .
H26C H -0.355860 0.502728 0.265173 0.043 Uiso 1 1 calc R U . . .
C27 C -0.07149(15) 0.34537(8) 0.04867(8) 0.0371(4) Uani 1 1 d . . . . .
H27A H -0.086455 0.322823 0.009249 0.056 Uiso 1 1 calc R U . . .
H27B H -0.130454 0.336115 0.079302 0.056 Uiso 1 1 calc R U . . .
H27C H -0.004015 0.326555 0.064027 0.056 Uiso 1 1 calc R U . . .
C28 C -0.06146(12) 0.42390(7) 0.03846(7) 0.0252(3) Uani 1 1 d . . . . .
H28A H -0.000743 0.432979 0.008214 0.030 Uiso 1 1 calc R U . . .
H28B H -0.128022 0.442104 0.020359 0.030 Uiso 1 1 calc R U . . .
C29 C 0.26550(10) 0.45869(6) 0.18625(6) 0.0169(2) Uani 1 1 d . . . . .
C30 C 0.25938(10) 0.39156(7) 0.21356(6) 0.0192(2) Uani 1 1 d . . . . .
C31 C 0.34834(11) 0.34642(7) 0.20647(6) 0.0211(3) Uani 1 1 d . . . . .
H31 H 0.344616 0.301104 0.224788 0.025 Uiso 1 1 calc R U . . .
C32 C 0.44220(10) 0.36592(7) 0.17337(6) 0.0194(2) Uani 1 1 d . . . . .
C33 C 0.44411(10) 0.43130(7) 0.14476(6) 0.0189(2) Uani 1 1 d . . . . .
H33 H 0.506558 0.444362 0.120540 0.023 Uiso 1 1 calc R U . . .
C34 C 0.35746(10) 0.47870(6) 0.15026(6) 0.0175(2) Uani 1 1 d . . . . .
C35 C 0.15976(10) 0.36669(7) 0.24987(6) 0.0204(3) Uani 1 1 d . . . . .
H35 H 0.109085 0.407532 0.254473 0.024 Uiso 1 1 calc R U . . .
C36 C 0.10274(11) 0.30973(8) 0.21390(7) 0.0263(3) Uani 1 1 d . . . . .
H36A H 0.086521 0.327707 0.172085 0.032 Uiso 1 1 calc R U . . .
H36B H 0.151092 0.268486 0.208492 0.032 Uiso 1 1 calc R U . . .
C37 C 0.01878(14) 0.26426(9) 0.31474(8) 0.0353(4) Uani 1 1 d . . . . .
H37A H -0.050740 0.253893 0.336967 0.042 Uiso 1 1 calc R U . . .
H37B H 0.062690 0.220704 0.313526 0.042 Uiso 1 1 calc R U . . .
C38 C -0.00179(12) 0.28771(9) 0.24842(8) 0.0340(3) Uani 1 1 d . . . . .
H38A H -0.053387 0.327565 0.249521 0.041 Uiso 1 1 calc R U . . .
H38B H -0.034314 0.248866 0.225828 0.041 Uiso 1 1 calc R U . . .
C39 C 0.07706(12) 0.32020(8) 0.35009(7) 0.0292(3) Uani 1 1 d . . . . .
H39A H 0.092381 0.302380 0.392094 0.035 Uiso 1 1 calc R U . . .
H39B H 0.030163 0.362192 0.355050 0.035 Uiso 1 1 calc R U . . .
C40 C 0.18270(11) 0.34031(8) 0.31553(7) 0.0249(3) Uani 1 1 d . . . . .
H40A H 0.231640 0.299113 0.312753 0.030 Uiso 1 1 calc R U . . .
H40B H 0.218424 0.377421 0.338678 0.030 Uiso 1 1 calc R U . . .
C41 C 0.54146(10) 0.31914(7) 0.17063(6) 0.0200(3) Uani 1 1 d . . . . .
H41 H 0.596646 0.342501 0.142572 0.024 Uiso 1 1 calc R U . . .
C42 C 0.52297(11) 0.24619(8) 0.14408(7) 0.0259(3) Uani 1 1 d . . . . .
H42A H 0.493525 0.250841 0.102280 0.031 Uiso 1 1 calc R U . . .
H42B H 0.469600 0.221125 0.171267 0.031 Uiso 1 1 calc R U . . .
C43 C 0.62840(12) 0.20376(8) 0.13940(7) 0.0295(3) Uani 1 1 d . . . . .
H43A H 0.613665 0.156076 0.124433 0.035 Uiso 1 1 calc R U . . .
H43B H 0.678897 0.226254 0.108689 0.035 Uiso 1 1 calc R U . . .
C44 C 0.68065(12) 0.19869(8) 0.20216(7) 0.0283(3) Uani 1 1 d . . . . .
H44A H 0.634888 0.170163 0.231145 0.034 Uiso 1 1 calc R U . . .
H44B H 0.751491 0.174834 0.196641 0.034 Uiso 1 1 calc R U . . .
C45 C 0.69581(11) 0.27074(8) 0.23018(7) 0.0274(3) Uani 1 1 d . . . . .
H45A H 0.748949 0.297169 0.203945 0.033 Uiso 1 1 calc R U . . .
H45B H 0.724397 0.265422 0.272141 0.033 Uiso 1 1 calc R U . . .
C46 C 0.58940(11) 0.31162(7) 0.23489(7) 0.0231(3) Uani 1 1 d . . . . .
H46A H 0.601661 0.358631 0.252140 0.028 Uiso 1 1 calc R U . . .
H46B H 0.537875 0.286942 0.263546 0.028 Uiso 1 1 calc R U . . .
C47 C 0.36405(10) 0.54860(7) 0.11654(6) 0.0184(2) Uani 1 1 d . . . . .
H47 H 0.304443 0.579141 0.134110 0.022 Uiso 1 1 calc R U . . .
C48 C 0.47039(11) 0.58668(7) 0.12491(7) 0.0261(3) Uani 1 1 d . . . . .
H48A H 0.478851 0.595401 0.169715 0.031 Uiso 1 1 calc R U . . .
H48B H 0.531115 0.556441 0.109748 0.031 Uiso 1 1 calc R U . . .
C49 C 0.47433(13) 0.65641(8) 0.08950(8) 0.0295(3) Uani 1 1 d . . . . .
H49A H 0.418025 0.688423 0.107337 0.035 Uiso 1 1 calc R U . . .
H49B H 0.545126 0.678382 0.094379 0.035 Uiso 1 1 calc R U . . .
C50 C 0.45678(13) 0.64578(8) 0.02060(8) 0.0312(3) Uani 1 1 d . . . . .
H50A H 0.517222 0.617790 0.001789 0.037 Uiso 1 1 calc R U . . .
H50B H 0.455709 0.691803 -0.000741 0.037 Uiso 1 1 calc R U . . .
C51 C 0.35108(13) 0.60835(8) 0.01120(7) 0.0288(3) Uani 1 1 d . . . . .
H51A H 0.343976 0.599390 -0.033680 0.035 Uiso 1 1 calc R U . . .
H51B H 0.290144 0.638804 0.025652 0.035 Uiso 1 1 calc R U . . .
C52 C 0.34605(11) 0.53884(7) 0.04697(6) 0.0232(3) Uani 1 1 d . . . . .
H52A H 0.401637 0.506389 0.029024 0.028 Uiso 1 1 calc R U . . .
H52B H 0.274844 0.517433 0.042100 0.028 Uiso 1 1 calc R U . . .
C53 C 0.59403(10) 0.11485(7) 0.43275(6) 0.0212(3) Uani 1 1 d . . . . .
C54 C 0.61828(11) 0.05130(8) 0.46174(7) 0.0252(3) Uani 1 1 d . . . . .
C55 C 0.64844(12) 0.05210(9) 0.52335(7) 0.0295(3) Uani 1 1 d . . . . .
H55 H 0.665024 0.009182 0.543460 0.035 Uiso 1 1 calc R U . . .
C56 C 0.65474(11) 0.11445(9) 0.55595(7) 0.0307(3) Uani 1 1 d . . . . .
C57 C 0.63171(11) 0.17683(8) 0.52570(7) 0.0286(3) Uani 1 1 d . . . . .
H57 H 0.636569 0.219635 0.547585 0.034 Uiso 1 1 calc R U . . .
C58 C 0.60156(11) 0.17842(8) 0.46388(7) 0.0242(3) Uani 1 1 d . . . . .
C59 C 0.61536(14) -0.01612(8) 0.42654(9) 0.0357(3) Uani 1 1 d . . . . .
H59A H 0.678953 -0.019676 0.398050 0.054 Uiso 1 1 calc R U . . .
H59B H 0.550186 -0.017204 0.402690 0.054 Uiso 1 1 calc R U . . .
H59C H 0.615052 -0.055533 0.455896 0.054 Uiso 1 1 calc R U . . .
C60 C 0.68488(15) 0.11311(13) 0.62309(8) 0.0461(5) Uani 1 1 d . . . . .
H60A H 0.763197 0.116498 0.625117 0.069 Uiso 1 1 calc R U . . .
H60B H 0.660695 0.069221 0.642643 0.069 Uiso 1 1 calc R U . . .
H60C H 0.650324 0.152731 0.645117 0.069 Uiso 1 1 calc R U . . .
C61 C 0.58038(13) 0.24667(8) 0.43144(8) 0.0324(3) Uani 1 1 d . . . . .
H61A H 0.503829 0.250434 0.422865 0.049 Uiso 1 1 calc R U . . .
H61B H 0.623524 0.248618 0.392201 0.049 Uiso 1 1 calc R U . . .
H61C H 0.599950 0.285500 0.458089 0.049 Uiso 1 1 calc R U . . .
C62 C 0.42725(10) 0.08187(7) 0.29888(6) 0.0193(2) Uani 1 1 d . . . . .
C63 C 0.45498(10) 0.11006(7) 0.35629(6) 0.0207(3) Uani 1 1 d . . . . .
C64 C 0.37246(11) 0.13270(7) 0.39733(7) 0.0234(3) Uani 1 1 d . . . . .
H64 H 0.389522 0.151065 0.436561 0.028 Uiso 1 1 calc R U . . .
C65 C 0.26462(11) 0.12892(7) 0.38185(7) 0.0251(3) Uani 1 1 d . . . . .
C66 C 0.24062(11) 0.10188(8) 0.32466(7) 0.0255(3) Uani 1 1 d . . . . .
H66 H 0.167514 0.099476 0.313965 0.031 Uiso 1 1 calc R U . . .
C67 C 0.32148(11) 0.07790(7) 0.28201(7) 0.0220(3) Uani 1 1 d . . . . .
C68 C 0.29190(10) 0.05064(7) 0.21883(7) 0.0220(3) Uani 1 1 d . . . . .
C69 C 0.39130(10) 0.02221(7) 0.18322(6) 0.0198(3) Uani 1 1 d . . . . .
C70 C 0.38156(11) -0.01105(7) 0.12573(6) 0.0223(3) Uani 1 1 d . . . . .
H70 H 0.312735 -0.013272 0.108506 0.027 Uiso 1 1 calc R U . . .
C71 C 0.46959(11) -0.04075(7) 0.09341(6) 0.0215(3) Uani 1 1 d . . . . .
C72 C 0.57086(10) -0.03706(7) 0.11872(6) 0.0201(3) Uani 1 1 d . . . . .
H72 H 0.631322 -0.057933 0.097182 0.024 Uiso 1 1 calc R U . . .
C73 C 0.58466(10) -0.00341(6) 0.17485(6) 0.0173(2) Uani 1 1 d . . . . .
C74 C 0.49315(10) 0.02605(6) 0.20642(6) 0.0175(2) Uani 1 1 d . . . . .
C75 C 0.17454(15) 0.12199(11) 0.48974(9) 0.0466(4) Uani 1 1 d . . . . .
H75A H 0.165217 0.071366 0.485866 0.070 Uiso 1 1 calc R U . . .
H75B H 0.114873 0.141678 0.515637 0.070 Uiso 1 1 calc R U . . .
H75C H 0.242715 0.131171 0.509100 0.070 Uiso 1 1 calc R U . . .
C76 C 0.17578(12) 0.15543(9) 0.42617(7) 0.0307(3) Uani 1 1 d . . . . .
H76A H 0.183388 0.206636 0.430802 0.037 Uiso 1 1 calc R U . . .
H76B H 0.105703 0.147060 0.407665 0.037 Uiso 1 1 calc R U . . .
C77 C 0.24199(12) 0.11110(8) 0.18198(8) 0.0315(3) Uani 1 1 d . . . . .
H77A H 0.177356 0.128729 0.204820 0.047 Uiso 1 1 calc R U . . .
H77B H 0.222578 0.094189 0.141124 0.047 Uiso 1 1 calc R U . . .
H77C H 0.294248 0.148903 0.176521 0.047 Uiso 1 1 calc R U . . .
C78 C 0.20958(12) -0.00867(8) 0.22778(7) 0.0300(3) Uani 1 1 d . . . . .
H78A H 0.242459 -0.047959 0.249705 0.045 Uiso 1 1 calc R U . . .
H78B H 0.187484 -0.024327 0.187049 0.045 Uiso 1 1 calc R U . . .
H78C H 0.146449 0.008563 0.252261 0.045 Uiso 1 1 calc R U . . .
C79 C 0.44494(17) -0.15790(9) 0.04353(9) 0.0398(4) Uani 1 1 d . . . . .
H79A H 0.434478 -0.180673 0.003601 0.060 Uiso 1 1 calc R U . . .
H79B H 0.382977 -0.167143 0.072072 0.060 Uiso 1 1 calc R U . . .
H79C H 0.510511 -0.176461 0.061418 0.060 Uiso 1 1 calc R U . . .
C80 C 0.45556(12) -0.07955(8) 0.03344(7) 0.0258(3) Uani 1 1 d . . . . .
H80A H 0.518253 -0.070522 0.004589 0.031 Uiso 1 1 calc R U . . .
H80B H 0.390446 -0.061420 0.013707 0.031 Uiso 1 1 calc R U . . .
C81 C 0.77188(10) -0.04599(7) 0.18725(6) 0.0173(2) Uani 1 1 d . . . . .
C82 C 0.85986(10) -0.02501(6) 0.14851(6) 0.0177(2) Uani 1 1 d . . . . .
C83 C 0.94896(10) -0.07028(7) 0.14211(6) 0.0191(2) Uani 1 1 d . . . . .
H83 H 1.008795 -0.056599 0.115968 0.023 Uiso 1 1 calc R U . . .
C84 C 0.95304(10) -0.13475(7) 0.17275(6) 0.0199(2) Uani 1 1 d . . . . .
C85 C 0.86240(11) -0.15527(7) 0.20836(6) 0.0214(3) Uani 1 1 d . . . . .
H85 H 0.862478 -0.199949 0.227955 0.026 Uiso 1 1 calc R U . . .
C86 C 0.77136(10) -0.11221(7) 0.21617(6) 0.0195(2) Uani 1 1 d . . . . .
C87 C 0.96302(11) 0.08685(7) 0.12273(7) 0.0242(3) Uani 1 1 d . . . . .
H87A H 0.971720 0.094974 0.167604 0.029 Uiso 1 1 calc R U . . .
H87B H 1.026114 0.059379 0.106542 0.029 Uiso 1 1 calc R U . . .
C88 C 0.86019(10) 0.04475(7) 0.11440(6) 0.0186(2) Uani 1 1 d . . . . .
H88 H 0.798233 0.073164 0.132144 0.022 Uiso 1 1 calc R U . . .
C89 C 0.95951(12) 0.15738(7) 0.08866(7) 0.0276(3) Uani 1 1 d . . . . .
H89A H 0.900959 0.186837 0.107663 0.033 Uiso 1 1 calc R U . . .
H89B H 1.028343 0.181923 0.093273 0.033 Uiso 1 1 calc R U . . .
C90 C 0.94078(13) 0.14755(8) 0.01969(7) 0.0296(3) Uani 1 1 d . . . . .
H90A H 1.003561 0.122922 -0.000352 0.036 Uiso 1 1 calc R U . . .
H90B H 0.933879 0.193937 -0.000555 0.036 Uiso 1 1 calc R U . . .
C91 C 0.83922(12) 0.10546(8) 0.01040(7) 0.0274(3) Uani 1 1 d . . . . .
H91A H 0.831846 0.097263 -0.034574 0.033 Uiso 1 1 calc R U . . .
H91B H 0.775503 0.132695 0.026043 0.033 Uiso 1 1 calc R U . . .
C92 C 0.84279(11) 0.03503(7) 0.04459(6) 0.0225(3) Uani 1 1 d . . . . .
H92A H 0.901958 0.005824 0.025941 0.027 Uiso 1 1 calc R U . . .
H92B H 0.774360 0.010202 0.039489 0.027 Uiso 1 1 calc R U . . .
C93 C 1.05501(10) -0.17917(7) 0.17033(6) 0.0205(3) Uani 1 1 d . . . . .
H93 H 1.109129 -0.154793 0.142295 0.025 Uiso 1 1 calc R U . . .
C94 C 1.04061(11) -0.25270(8) 0.14445(7) 0.0257(3) Uani 1 1 d . . . . .
H94A H 1.012756 -0.249153 0.102179 0.031 Uiso 1 1 calc R U . . .
H94B H 0.987066 -0.278146 0.171212 0.031 Uiso 1 1 calc R U . . .
C95 C 1.14724(12) -0.29378(8) 0.14159(7) 0.0300(3) Uani 1 1 d . . . . .
H95A H 1.134455 -0.341921 0.127084 0.036 Uiso 1 1 calc R U . . .
H95B H 1.198036 -0.271177 0.111111 0.036 Uiso 1 1 calc R U . . .
C96 C 1.19758(12) -0.29712(8) 0.20497(7) 0.0290(3) Uani 1 1 d . . . . .
H96A H 1.151729 -0.325617 0.233922 0.035 Uiso 1 1 calc R U . . .
H96B H 1.269155 -0.320205 0.200518 0.035 Uiso 1 1 calc R U . . .
C97 C 1.20978(11) -0.22432(8) 0.23196(7) 0.0278(3) Uani 1 1 d . . . . .
H97A H 1.262811 -0.197740 0.205777 0.033 Uiso 1 1 calc R U . . .
H97B H 1.237278 -0.228361 0.274284 0.033 Uiso 1 1 calc R U . . .
C98 C 1.10210(11) -0.18477(7) 0.23502(7) 0.0231(3) Uani 1 1 d . . . . .
H98A H 1.112552 -0.137222 0.251587 0.028 Uiso 1 1 calc R U . . .
H98B H 1.050740 -0.209479 0.263757 0.028 Uiso 1 1 calc R U . . .
C99 C 0.67521(10) -0.13851(7) 0.25498(6) 0.0209(3) Uani 1 1 d . . . . .
H99 H 0.623969 -0.098237 0.261532 0.025 Uiso 1 1 calc R U . . .
C100 C 0.61657(12) -0.19546(8) 0.21992(7) 0.0275(3) Uani 1 1 d . . . . .
H10C H 0.595125 -0.176620 0.179313 0.033 Uiso 1 1 calc R U . . .
H10D H 0.666084 -0.235646 0.211821 0.033 Uiso 1 1 calc R U . . .
C101 C 0.51652(13) -0.22044(9) 0.25736(8) 0.0360(4) Uani 1 1 d . . . . .
H10G H 0.463091 -0.181705 0.260888 0.043 Uiso 1 1 calc R U . . .
H10H H 0.483630 -0.259427 0.235133 0.043 Uiso 1 1 calc R U . . .
C102 C 0.54422(14) -0.24493(9) 0.32218(9) 0.0378(4) Uani 1 1 d . . . . .
H10I H 0.589743 -0.287698 0.318732 0.045 Uiso 1 1 calc R U . . .
H10J H 0.477151 -0.257017 0.346236 0.045 Uiso 1 1 calc R U . . .
C103 C 0.60359(13) -0.18897(9) 0.35684(7) 0.0315(3) Uani 1 1 d . . . . .
H10E H 0.624080 -0.207752 0.397651 0.038 Uiso 1 1 calc R U . . .
H10F H 0.555274 -0.148086 0.364474 0.038 Uiso 1 1 calc R U . . .
C104 C 0.70459(11) -0.16576(8) 0.31944(7) 0.0276(3) Uani 1 1 d . . . . .
H10A H 0.755482 -0.205769 0.314549 0.033 Uiso 1 1 calc R U . . .
H10B H 0.740461 -0.128339 0.342130 0.033 Uiso 1 1 calc R U . . .
C105 C -0.24944(17) 0.85604(11) -0.00458(11) 0.0501(5) Uani 1 1 d . . . . .
H10K H -0.192468 0.875558 -0.032273 0.075 Uiso 1 1 calc R U . . .
H10L H -0.245510 0.876446 0.036916 0.075 Uiso 1 1 calc R U . . .
H10M H -0.319762 0.867012 -0.021162 0.075 Uiso 1 1 calc R U . . .
C106 C -0.23521(14) 0.77921(11) -0.00041(9) 0.0434(4) Uani 1 1 d . . . . .
C107 C -0.19524(16) 0.74842(10) 0.05160(8) 0.0418(4) Uani 1 1 d . . . . .
H107 H -0.179229 0.776589 0.086142 0.050 Uiso 1 1 calc R U . . .
C108 C -0.17777(17) 0.67583(12) 0.05436(9) 0.0496(5) Uani 1 1 d . . . . .
H108 H -0.139461 0.655850 0.087400 0.060 Uiso 1 1 calc R U . . .
C109 C -0.21643(16) 0.63367(11) 0.00893(10) 0.0445(4) Uani 1 1 d . . . . .
H109 H -0.214168 0.584184 0.013365 0.053 Uiso 1 1 calc R U . . .
C110 C -0.25850(16) 0.66408(12) -0.04313(10) 0.0484(5) Uani 1 1 d . . . . .
H110 H -0.279163 0.635415 -0.076369 0.058 Uiso 1 1 calc R U . . .
C111 C -0.27079(14) 0.73607(11) -0.04726(8) 0.0404(4) Uani 1 1 d . . . . .
H111 H -0.303647 0.756240 -0.082195 0.049 Uiso 1 1 calc R U . . .
C112 C 0.47964(18) 0.41755(12) 0.39110(10) 0.0533(5) Uani 1 1 d . . . . .
H11A H 0.421875 0.388085 0.408862 0.080 Uiso 1 1 calc R U . . .
H11B H 0.535818 0.422153 0.421229 0.080 Uiso 1 1 calc R U . . .
H11C H 0.510451 0.395996 0.352984 0.080 Uiso 1 1 calc R U . . .
C113 C 0.43475(12) 0.48887(9) 0.37609(8) 0.0316(3) Uani 1 1 d . . . . .
C114 C 0.41129(12) 0.50678(9) 0.31540(7) 0.0307(3) Uani 1 1 d . . . . .
H114 H 0.426674 0.474339 0.282818 0.037 Uiso 1 1 calc R U . . .
C115 C 0.36575(13) 0.57136(9) 0.30181(8) 0.0323(3) Uani 1 1 d . . . . .
H115 H 0.349777 0.582644 0.260167 0.039 Uiso 1 1 calc R U . . .
C116 C 0.34348(13) 0.61940(9) 0.34866(9) 0.0341(3) Uani 1 1 d . . . . .
H116 H 0.311861 0.663477 0.339299 0.041 Uiso 1 1 calc R U . . .
C117 C 0.36754(12) 0.60290(9) 0.40940(8) 0.0339(3) Uani 1 1 d . . . . .
H117 H 0.353009 0.635829 0.441703 0.041 Uiso 1 1 calc R U . . .
C118 C 0.41282(12) 0.53827(9) 0.42278(7) 0.0326(3) Uani 1 1 d . . . . .
H118 H 0.429249 0.527332 0.464431 0.039 Uiso 1 1 calc R U . . .
C119 C 1.01959(19) -0.06438(13) 0.38052(10) 0.0591(6) Uani 1 1 d . . . . .
H11D H 1.042885 -0.065083 0.423408 0.089 Uiso 1 1 calc R U . . .
H11E H 1.082880 -0.064299 0.351643 0.089 Uiso 1 1 calc R U . . .
H11F H 0.976559 -0.105948 0.373275 0.089 Uiso 1 1 calc R U . . .
C120 C 0.95285(12) 0.00029(9) 0.37016(7) 0.0319(3) Uani 1 1 d . . . . .
C121 C 0.92065(12) 0.01711(9) 0.31094(7) 0.0309(3) Uani 1 1 d . . . . .
H121 H 0.940232 -0.012845 0.277097 0.037 Uiso 1 1 calc R U . . .
C122 C 0.86031(12) 0.07705(9) 0.30067(8) 0.0327(3) Uani 1 1 d . . . . .
H122 H 0.839226 0.088057 0.259858 0.039 Uiso 1 1 calc R U . . .
C123 C 0.83062(12) 0.12090(8) 0.34940(9) 0.0338(3) Uani 1 1 d . . . . .
H123 H 0.789350 0.162039 0.342177 0.041 Uiso 1 1 calc R U . . .
C124 C 0.86140(12) 0.10456(9) 0.40908(8) 0.0329(3) Uani 1 1 d . . . . .
H124 H 0.840858 0.134317 0.442904 0.039 Uiso 1 1 calc R U . . .
C125 C 0.92215(12) 0.04469(9) 0.41900(7) 0.0318(3) Uani 1 1 d . . . . .
H125 H 0.943223 0.033754 0.459830 0.038 Uiso 1 1 calc R U . . .

loop_
_atom_site_aniso_label
_atom_site_aniso_U_11
_atom_site_aniso_U_22
_atom_site_aniso_U_33
_atom_site_aniso_U_23
_atom_site_aniso_U_13
_atom_site_aniso_U_12
O1 0.0123(4) 0.0274(5) 0.0196(4) -0.0081(4) 0.0000(3) 0.0002(3)
O2 0.0124(4) 0.0265(5) 0.0210(4) -0.0071(4) 0.0001(3) 0.0015(3)
N1 0.0162(5) 0.0368(6) 0.0202(6) -0.0088(5) 0.0004(4) -0.0018(4)
N2 0.0135(5) 0.0190(5) 0.0212(5) -0.0044(4) -0.0002(4) 0.0019(4)
N3 0.0139(5) 0.0341(6) 0.0215(6) -0.0070(5) 0.0005(4) 0.0003(4)
N4 0.0132(5) 0.0191(5) 0.0216(5) -0.0051(4) -0.0006(4) 0.0023(4)
C1 0.0146(6) 0.0297(7) 0.0206(6) -0.0064(5) -0.0001(4) -0.0011(5)
C2 0.0198(6) 0.0273(7) 0.0306(7) -0.0050(6) 0.0018(5) -0.0016(5)
C3 0.0232(7) 0.0325(7) 0.0307(7) 0.0040(6) 0.0000(5) 0.0010(5)
C4 0.0196(6) 0.0419(8) 0.0221(7) -0.0020(6) -0.0002(5) -0.0018(6)
C5 0.0245(7) 0.0320(7) 0.0236(7) -0.0099(5) -0.0018(5) -0.0018(5)
C6 0.0197(6) 0.0275(7) 0.0243(7) -0.0048(5) -0.0006(5) -0.0001(5)
C7 0.0372(9) 0.0287(8) 0.0461(9) -0.0105(7) -0.0007(7) -0.0010(6)
C8 0.0331(8) 0.0614(11) 0.0250(7) -0.0011(7) -0.0054(6) -0.0009(7)
C9 0.0372(8) 0.0281(7) 0.0357(8) -0.0032(6) -0.0069(6) 0.0012(6)
C10 0.0148(6) 0.0215(6) 0.0212(6) -0.0045(5) 0.0015(5) 0.0009(4)
C11 0.0155(6) 0.0248(6) 0.0226(6) -0.0056(5) 0.0007(5) -0.0010(5)
C12 0.0204(6) 0.0277(7) 0.0219(6) -0.0072(5) 0.0021(5) -0.0012(5)
C13 0.0186(6) 0.0274(7) 0.0269(7) -0.0064(5) 0.0039(5) 0.0008(5)
C14 0.0147(6) 0.0284(7) 0.0284(7) -0.0071(5) 0.0021(5) 0.0006(5)
C15 0.0159(6) 0.0234(6) 0.0239(6) -0.0051(5) 0.0008(5) 0.0018(5)
C16 0.0128(5) 0.0255(6) 0.0246(6) -0.0050(5) -0.0016(5) 0.0012(5)
C17 0.0159(6) 0.0211(6) 0.0215(6) -0.0034(5) -0.0010(5) 0.0027(4)
C18 0.0174(6) 0.0245(6) 0.0239(6) -0.0048(5) -0.0052(5) 0.0020(5)
C19 0.0222(6) 0.0203(6) 0.0205(6) -0.0027(5) -0.0036(5) 0.0022(5)
C20 0.0186(6) 0.0208(6) 0.0189(6) -0.0025(5) -0.0003(5) 0.0031(5)
C21 0.0142(6) 0.0176(5) 0.0190(6) -0.0006(4) 0.0000(4) 0.0016(4)
C22 0.0163(6) 0.0183(6) 0.0177(6) -0.0033(4) -0.0015(4) 0.0013(4)
C23 0.0316(8) 0.0467(9) 0.0376(9) -0.0158(7) 0.0068(6) 0.0039(7)
C24 0.0222(7) 0.0416(8) 0.0316(8) -0.0114(6) 0.0066(6) -0.0007(6)
C25 0.0211(6) 0.0343(8) 0.0314(7) -0.0055(6) -0.0043(5) 0.0105(5)
C26 0.0200(6) 0.0371(8) 0.0283(7) -0.0088(6) 0.0000(5) -0.0077(6)
C27 0.0478(9) 0.0267(7) 0.0377(9) -0.0097(6) -0.0125(7) 0.0023(7)
C28 0.0266(7) 0.0265(7) 0.0229(6) -0.0064(5) -0.0066(5) 0.0035(5)
C29 0.0134(5) 0.0190(6) 0.0185(6) -0.0033(4) -0.0013(4) 0.0024(4)
C30 0.0153(6) 0.0203(6) 0.0219(6) -0.0012(5) 0.0009(4) 0.0009(4)
C31 0.0187(6) 0.0193(6) 0.0251(6) 0.0013(5) 0.0018(5) 0.0027(5)
C32 0.0160(6) 0.0211(6) 0.0209(6) -0.0016(5) 0.0007(4) 0.0037(5)
C33 0.0143(6) 0.0220(6) 0.0201(6) -0.0010(5) 0.0013(4) 0.0019(4)
C34 0.0155(6) 0.0183(6) 0.0186(6) -0.0022(4) -0.0014(4) 0.0012(4)
C35 0.0156(6) 0.0212(6) 0.0239(6) -0.0002(5) 0.0025(5) 0.0009(4)
C36 0.0210(6) 0.0301(7) 0.0276(7) -0.0029(5) 0.0013(5) -0.0034(5)
C37 0.0357(8) 0.0305(8) 0.0386(9) 0.0009(6) 0.0112(6) -0.0106(6)
C38 0.0235(7) 0.0384(8) 0.0399(8) -0.0057(7) 0.0028(6) -0.0109(6)
C39 0.0281(7) 0.0316(7) 0.0271(7) 0.0019(6) 0.0067(5) -0.0017(6)
C40 0.0216(6) 0.0290(7) 0.0239(6) 0.0003(5) 0.0017(5) 0.0005(5)
C41 0.0155(6) 0.0204(6) 0.0236(6) 0.0010(5) 0.0025(5) 0.0043(5)
C42 0.0226(6) 0.0289(7) 0.0263(7) -0.0082(5) -0.0027(5) 0.0068(5)
C43 0.0290(7) 0.0286(7) 0.0307(7) -0.0094(6) 0.0001(6) 0.0118(6)
C44 0.0277(7) 0.0252(7) 0.0315(7) 0.0003(6) -0.0008(6) 0.0110(5)
C45 0.0211(6) 0.0298(7) 0.0315(7) -0.0028(6) -0.0055(5) 0.0071(5)
C46 0.0200(6) 0.0229(6) 0.0264(7) -0.0053(5) -0.0024(5) 0.0042(5)
C47 0.0163(6) 0.0181(6) 0.0205(6) -0.0010(5) 0.0012(4) 0.0019(4)
C48 0.0226(6) 0.0237(6) 0.0323(7) 0.0002(5) -0.0033(5) -0.0034(5)
C49 0.0292(7) 0.0212(6) 0.0378(8) -0.0002(6) 0.0028(6) -0.0040(5)
C50 0.0339(8) 0.0244(7) 0.0341(8) 0.0046(6) 0.0105(6) 0.0002(6)
C51 0.0332(8) 0.0286(7) 0.0241(7) 0.0049(5) 0.0010(5) 0.0035(6)
C52 0.0241(6) 0.0242(6) 0.0213(6) 0.0002(5) -0.0011(5) 0.0001(5)
C53 0.0148(6) 0.0274(7) 0.0214(6) -0.0055(5) 0.0001(4) 0.0004(5)
C54 0.0184(6) 0.0263(7) 0.0309(7) -0.0040(5) 0.0010(5) 0.0007(5)
C55 0.0222(7) 0.0362(8) 0.0297(7) 0.0052(6) 0.0001(5) 0.0034(6)
C56 0.0190(6) 0.0494(9) 0.0236(7) -0.0041(6) -0.0002(5) 0.0026(6)
C57 0.0218(6) 0.0371(8) 0.0273(7) -0.0137(6) -0.0016(5) 0.0011(5)
C58 0.0176(6) 0.0280(7) 0.0268(7) -0.0063(5) 0.0004(5) 0.0014(5)
C59 0.0339(8) 0.0264(7) 0.0469(9) -0.0073(7) -0.0029(7) 0.0008(6)
C60 0.0334(9) 0.0807(14) 0.0241(8) -0.0053(8) -0.0035(6) 0.0093(9)
C61 0.0291(7) 0.0267(7) 0.0414(9) -0.0048(6) -0.0035(6) 0.0019(6)
C62 0.0140(6) 0.0211(6) 0.0225(6) -0.0042(5) 0.0020(5) 0.0018(4)
C63 0.0156(6) 0.0218(6) 0.0245(6) -0.0044(5) 0.0004(5) 0.0001(5)
C64 0.0191(6) 0.0255(6) 0.0255(6) -0.0065(5) 0.0023(5) 0.0004(5)
C65 0.0187(6) 0.0259(7) 0.0305(7) -0.0071(5) 0.0032(5) 0.0026(5)
C66 0.0129(6) 0.0286(7) 0.0349(7) -0.0091(6) 0.0004(5) 0.0029(5)
C67 0.0165(6) 0.0226(6) 0.0268(7) -0.0057(5) -0.0006(5) 0.0017(5)
C68 0.0125(6) 0.0263(6) 0.0274(7) -0.0059(5) -0.0021(5) 0.0018(5)
C69 0.0167(6) 0.0203(6) 0.0226(6) -0.0021(5) -0.0018(5) 0.0020(4)
C70 0.0178(6) 0.0242(6) 0.0252(7) -0.0041(5) -0.0051(5) 0.0015(5)
C71 0.0228(6) 0.0212(6) 0.0207(6) -0.0018(5) -0.0039(5) 0.0010(5)
C72 0.0187(6) 0.0215(6) 0.0200(6) -0.0025(5) 0.0007(5) 0.0025(5)
C73 0.0144(6) 0.0178(5) 0.0197(6) -0.0004(4) -0.0004(4) 0.0002(4)
C74 0.0154(6) 0.0181(6) 0.0192(6) -0.0023(5) -0.0007(4) 0.0005(4)
C75 0.0385(9) 0.0562(11) 0.0430(10) 0.0027(8) 0.0165(7) 0.0117(8)
C76 0.0196(6) 0.0372(8) 0.0347(8) -0.0121(6) 0.0043(5) 0.0035(6)
C77 0.0235(7) 0.0337(8) 0.0380(8) -0.0060(6) -0.0089(6) 0.0101(6)
C78 0.0197(6) 0.0364(8) 0.0340(8) -0.0125(6) 0.0011(5) -0.0070(6)
C79 0.0571(11) 0.0263(8) 0.0374(9) -0.0086(6) -0.0152(8) 0.0018(7)
C80 0.0275(7) 0.0271(7) 0.0231(6) -0.0061(5) -0.0054(5) 0.0029(5)
C81 0.0138(5) 0.0196(6) 0.0185(6) -0.0036(4) -0.0009(4) 0.0021(4)
C82 0.0159(6) 0.0182(6) 0.0189(6) -0.0023(5) -0.0011(4) 0.0014(4)
C83 0.0150(6) 0.0211(6) 0.0209(6) -0.0014(5) 0.0017(4) 0.0020(5)
C84 0.0162(6) 0.0203(6) 0.0229(6) -0.0021(5) 0.0009(5) 0.0038(5)
C85 0.0191(6) 0.0197(6) 0.0250(6) 0.0006(5) 0.0026(5) 0.0021(5)
C86 0.0156(6) 0.0200(6) 0.0228(6) -0.0021(5) 0.0015(5) 0.0008(5)
C87 0.0229(6) 0.0223(6) 0.0275(7) -0.0010(5) -0.0013(5) -0.0018(5)
C88 0.0172(6) 0.0180(6) 0.0202(6) -0.0012(5) 0.0018(4) 0.0030(4)
C89 0.0301(7) 0.0203(6) 0.0319(7) -0.0019(5) 0.0038(6) -0.0025(5)
C90 0.0348(8) 0.0241(7) 0.0291(7) 0.0034(5) 0.0070(6) -0.0006(6)
C91 0.0298(7) 0.0286(7) 0.0235(7) 0.0040(5) -0.0002(5) 0.0041(6)
C92 0.0223(6) 0.0236(6) 0.0215(6) -0.0007(5) -0.0005(5) -0.0001(5)
C93 0.0162(6) 0.0210(6) 0.0238(6) 0.0012(5) 0.0034(5) 0.0046(5)
C94 0.0235(7) 0.0273(7) 0.0263(7) -0.0068(5) -0.0025(5) 0.0081(5)
C95 0.0289(7) 0.0297(7) 0.0311(7) -0.0093(6) 0.0001(6) 0.0124(6)
C96 0.0268(7) 0.0263(7) 0.0337(8) -0.0012(6) -0.0027(6) 0.0116(5)
C97 0.0214(7) 0.0302(7) 0.0319(7) -0.0023(6) -0.0055(5) 0.0066(5)
C98 0.0196(6) 0.0226(6) 0.0273(7) -0.0053(5) -0.0027(5) 0.0038(5)
C99 0.0155(6) 0.0210(6) 0.0258(6) -0.0012(5) 0.0035(5) 0.0009(4)
C100 0.0226(7) 0.0295(7) 0.0301(7) -0.0049(6) 0.0037(5) -0.0045(5)
C101 0.0259(7) 0.0392(8) 0.0425(9) -0.0085(7) 0.0070(6) -0.0123(6)
C102 0.0389(9) 0.0289(7) 0.0442(9) -0.0003(7) 0.0164(7) -0.0090(6)
C103 0.0295(7) 0.0359(8) 0.0282(7) 0.0040(6) 0.0078(6) -0.0017(6)
C104 0.0217(6) 0.0342(7) 0.0265(7) 0.0012(6) 0.0031(5) -0.0009(5)
C105 0.0467(11) 0.0481(11) 0.0548(12) -0.0111(9) 0.0052(9) 0.0088(8)
C106 0.0326(8) 0.0518(11) 0.0453(10) -0.0116(8) 0.0031(7) 0.0025(7)
C107 0.0490(10) 0.0469(10) 0.0305(8) -0.0160(7) -0.0077(7) -0.0052(8)
C108 0.0488(11) 0.0616(12) 0.0386(9) -0.0001(9) -0.0033(8) -0.0011(9)
C109 0.0422(10) 0.0416(9) 0.0497(10) -0.0128(8) -0.0007(8) -0.0003(7)
C110 0.0415(10) 0.0578(12) 0.0464(10) -0.0143(9) -0.0051(8) -0.0005(8)
C111 0.0361(9) 0.0545(10) 0.0313(8) -0.0148(7) -0.0063(6) -0.0010(7)
C112 0.0560(12) 0.0559(12) 0.0463(11) 0.0086(9) 0.0060(9) 0.0285(10)
C113 0.0228(7) 0.0408(8) 0.0308(8) 0.0009(6) 0.0019(5) 0.0070(6)
C114 0.0232(7) 0.0407(8) 0.0281(7) -0.0034(6) 0.0005(5) 0.0004(6)
C115 0.0266(7) 0.0395(8) 0.0312(8) 0.0057(6) -0.0059(6) -0.0053(6)
C116 0.0268(7) 0.0278(7) 0.0479(9) 0.0031(7) -0.0041(6) -0.0034(6)
C117 0.0251(7) 0.0367(8) 0.0400(9) -0.0113(7) -0.0013(6) -0.0039(6)
C118 0.0238(7) 0.0463(9) 0.0276(7) -0.0022(6) -0.0019(5) 0.0019(6)
C119 0.0600(13) 0.0727(15) 0.0422(10) 0.0111(10) 0.0120(9) 0.0395(11)
C120 0.0239(7) 0.0420(8) 0.0293(7) 0.0025(6) 0.0031(5) 0.0072(6)
C121 0.0241(7) 0.0420(8) 0.0265(7) -0.0021(6) 0.0005(5) -0.0002(6)
C122 0.0237(7) 0.0430(9) 0.0317(8) 0.0084(6) -0.0052(6) -0.0045(6)
C123 0.0223(7) 0.0282(7) 0.0509(10) 0.0065(7) -0.0025(6) -0.0024(6)
C124 0.0249(7) 0.0339(8) 0.0398(8) -0.0089(6) 0.0020(6) -0.0044(6)
C125 0.0246(7) 0.0453(9) 0.0253(7) -0.0007(6) -0.0006(5) 0.0018(6)

loop_
_atom_type_symbol
_atom_type_description
_atom_type_scat_dispersion_real
_atom_type_scat_dispersion_imag
_atom_type_scat_source
C C 0.0181 0.0091 'International Tables Vol C Tables 4.2.6.8 and 6.1.1.4'
H H 0.0000 0.0000 'International Tables Vol C Tables 4.2.6.8 and 6.1.1.4'
N N 0.0311 0.0180 'International Tables Vol C Tables 4.2.6.8 and 6.1.1.4'
O O 0.0492 0.0322 'International Tables Vol C Tables 4.2.6.8 and 6.1.1.4'

loop_
_geom_angle_atom_site_label_1
_geom_angle_atom_site_label_2
_geom_angle_atom_site_label_3
_geom_angle
_geom_angle_site_symmetry_1
_geom_angle_site_symmetry_3
_geom_angle_publ_flag
C10 O1 C22 117.63(10) . . ?
C62 O2 C74 117.68(10) . . ?
C11 N1 C1 118.38(11) . . ?
C11 N1 H1 120.8 . . ?
C1 N1 H1 120.8 . . ?
C21 N2 C29 122.00(10) . . ?
C21 N2 H2 119.0 . . ?
C29 N2 H2 119.0 . . ?
C63 N3 C53 119.32(11) . . ?
C63 N3 H3A 120.3 . . ?
C53 N3 H3A 120.3 . . ?
C73 N4 C81 122.05(10) . . ?
C73 N4 H4 119.0 . . ?
C81 N4 H4 119.0 . . ?
C6 C1 C2 121.20(13) . . ?
C6 C1 N1 119.28(13) . . ?
C2 C1 N1 119.52(12) . . ?
C3 C2 C1 118.67(13) . . ?
C3 C2 C7 120.56(15) . . ?
C1 C2 C7 120.75(14) . . ?
C4 C3 C2 121.46(14) . . ?
C4 C3 H3 119.3 . . ?
C2 C3 H3 119.3 . . ?
C5 C4 C3 118.60(13) . . ?
C5 C4 C8 121.84(15) . . ?
C3 C4 C8 119.56(15) . . ?
C4 C5 C6 121.84(13) . . ?
C4 C5 H5 119.1 . . ?
C6 C5 H5 119.1 . . ?
C1 C6 C5 118.21(14) . . ?
C1 C6 C9 120.97(13) . . ?
C5 C6 C9 120.82(13) . . ?
C2 C7 H7A 109.5 . . ?
C2 C7 H7B 109.5 . . ?
H7A C7 H7B 109.5 . . ?
C2 C7 H7C 109.5 . . ?
H7A C7 H7C 109.5 . . ?
H7B C7 H7C 109.5 . . ?
C4 C8 H8A 109.5 . . ?
C4 C8 H8B 109.5 . . ?
H8A C8 H8B 109.5 . . ?
C4 C8 H8C 109.5 . . ?
H8A C8 H8C 109.5 . . ?
H8B C8 H8C 109.5 . . ?
C6 C9 H9A 109.5 . . ?
C6 C9 H9B 109.5 . . ?
H9A C9 H9B 109.5 . . ?
C6 C9 H9C 109.5 . . ?
H9A C9 H9C 109.5 . . ?
H9B C9 H9C 109.5 . . ?
C15 C10 O1 123.89(12) . . ?
C15 C10 C11 121.86(12) . . ?
O1 C10 C11 114.25(11) . . ?
C12 C11 N1 122.02(12) . . ?
C12 C11 C10 118.45(12) . . ?
N1 C11 C10 119.53(12) . . ?
C11 C12 C13 121.11(12) . . ?
C11 C12 H12 119.4 . . ?
C13 C12 H12 119.4 . . ?
C14 C13 C12 118.75(12) . . ?
C14 C13 C24 120.09(13) . . ?
C12 C13 C24 121.14(13) . . ?
C13 C14 C15 121.96(12) . . ?
C13 C14 H14 119.0 . . ?
C15 C14 H14 119.0 . . ?
C10 C15 C14 117.85(12) . . ?
C10 C15 C16 121.73(12) . . ?
C14 C15 C16 120.31(12) . . ?
C15 C16 C17 110.28(10) . . ?
C15 C16 C25 107.98(11) . . ?
C17 C16 C25 110.22(11) . . ?
C15 C16 C26 110.30(11) . . ?
C17 C16 C26 108.93(11) . . ?
C25 C16 C26 109.12(11) . . ?
C22 C17 C18 117.61(12) . . ?
C22 C17 C16 121.90(11) . . ?
C18 C17 C16 120.46(11) . . ?
C19 C18 C17 121.98(12) . . ?
C19 C18 H18 119.0 . . ?
C17 C18 H18 119.0 . . ?
C18 C19 C20 118.86(12) . . ?
C18 C19 C28 120.32(12) . . ?
C20 C19 C28 120.74(12) . . ?
C21 C20 C19 121.22(12) . . ?
C21 C20 H20 119.4 . . ?
C19 C20 H20 119.4 . . ?
C20 C21 N2 122.62(11) . . ?
C20 C21 C22 118.15(11) . . ?
N2 C21 C22 119.23(11) . . ?
O1 C22 C17 123.46(11) . . ?
O1 C22 C21 114.39(11) . . ?
C17 C22 C21 122.14(12) . . ?
C24 C23 H23A 109.5 . . ?
C24 C23 H23B 109.5 . . ?
H23A C23 H23B 109.5 . . ?
C24 C23 H23C 109.5 . . ?
H23A C23 H23C 109.5 . . ?
H23B C23 H23C 109.5 . . ?
C13 C24 C23 115.06(13) . . ?
C13 C24 H24A 108.5 . . ?
C23 C24 H24A 108.5 . . ?
C13 C24 H24B 108.5 . . ?
C23 C24 H24B 108.5 . . ?
H24A C24 H24B 107.5 . . ?
C16 C25 H25A 109.5 . . ?
C16 C25 H25B 109.5 . . ?
H25A C25 H25B 109.5 . . ?
C16 C25 H25C 109.5 . . ?
H25A C25 H25C 109.5 . . ?
H25B C25 H25C 109.5 . . ?
C16 C26 H26A 109.5 . . ?
C16 C26 H26B 109.5 . . ?
H26A C26 H26B 109.5 . . ?
C16 C26 H26C 109.5 . . ?
H26A C26 H26C 109.5 . . ?
H26B C26 H26C 109.5 . . ?
C28 C27 H27A 109.5 . . ?
C28 C27 H27B 109.5 . . ?
H27A C27 H27B 109.5 . . ?
C28 C27 H27C 109.5 . . ?
H27A C27 H27C 109.5 . . ?
H27B C27 H27C 109.5 . . ?
C19 C28 C27 112.45(12) . . ?
C19 C28 H28A 109.1 . . ?
C27 C28 H28A 109.1 . . ?
C19 C28 H28B 109.1 . . ?
C27 C28 H28B 109.1 . . ?
H28A C28 H28B 107.8 . . ?
C34 C29 C30 120.57(11) . . ?
C34 C29 N2 119.03(11) . . ?
C30 C29 N2 120.25(11) . . ?
C31 C30 C29 118.70(12) . . ?
C31 C30 C35 119.08(12) . . ?
C29 C30 C35 122.22(11) . . ?
C32 C31 C30 121.96(12) . . ?
C32 C31 H31 119.0 . . ?
C30 C31 H31 119.0 . . ?
C33 C32 C31 117.98(12) . . ?
C33 C32 C41 120.43(11) . . ?
C31 C32 C41 121.54(12) . . ?
C32 C33 C34 122.52(12) . . ?
C32 C33 H33 118.7 . . ?
C34 C33 H33 118.7 . . ?
C33 C34 C29 118.16(12) . . ?
C33 C34 C47 119.72(11) . . ?
C29 C34 C47 122.11(11) . . ?
C30 C35 C40 113.28(11) . . ?
C30 C35 C36 110.79(11) . . ?
C40 C35 C36 110.07(11) . . ?
C30 C35 H35 107.5 . . ?
C40 C35 H35 107.5 . . ?
C36 C35 H35 107.5 . . ?
C38 C36 C35 111.03(12) . . ?
C38 C36 H36A 109.4 . . ?
C35 C36 H36A 109.4 . . ?
C38 C36 H36B 109.4 . . ?
C35 C36 H36B 109.4 . . ?
H36A C36 H36B 108.0 . . ?
C39 C37 C38 111.58(13) . . ?
C39 C37 H37A 109.3 . . ?
C38 C37 H37A 109.3 . . ?
C39 C37 H37B 109.3 . . ?
C38 C37 H37B 109.3 . . ?
H37A C37 H37B 108.0 . . ?
C37 C38 C36 111.07(13) . . ?
C37 C38 H38A 109.4 . . ?
C36 C38 H38A 109.4 . . ?
C37 C38 H38B 109.4 . . ?
C36 C38 H38B 109.4 . . ?
H38A C38 H38B 108.0 . . ?
C37 C39 C40 110.95(12) . . ?
C37 C39 H39A 109.4 . . ?
C40 C39 H39A 109.4 . . ?
C37 C39 H39B 109.4 . . ?
C40 C39 H39B 109.4 . . ?
H39A C39 H39B 108.0 . . ?
C39 C40 C35 109.74(11) . . ?
C39 C40 H40A 109.7 . . ?
C35 C40 H40A 109.7 . . ?
C39 C40 H40B 109.7 . . ?
C35 C40 H40B 109.7 . . ?
H40A C40 H40B 108.2 . . ?
C32 C41 C42 114.13(11) . . ?
C32 C41 C46 111.30(11) . . ?
C42 C41 C46 109.26(11) . . ?
C32 C41 H41 107.3 . . ?
C42 C41 H41 107.3 . . ?
C46 C41 H41 107.3 . . ?
C41 C42 C43 110.86(12) . . ?
C41 C42 H42A 109.5 . . ?
C43 C42 H42A 109.5 . . ?
C41 C42 H42B 109.5 . . ?
C43 C42 H42B 109.5 . . ?
H42A C42 H42B 108.1 . . ?
C44 C43 C42 111.55(12) . . ?
C44 C43 H43A 109.3 . . ?
C42 C43 H43A 109.3 . . ?
C44 C43 H43B 109.3 . . ?
C42 C43 H43B 109.3 . . ?
H43A C43 H43B 108.0 . . ?
C45 C44 C43 111.52(12) . . ?
C45 C44 H44A 109.3 . . ?
C43 C44 H44A 109.3 . . ?
C45 C44 H44B 109.3 . . ?
C43 C44 H44B 109.3 . . ?
H44A C44 H44B 108.0 . . ?
C44 C45 C46 111.02(12) . . ?
C44 C45 H45A 109.4 . . ?
C46 C45 H45A 109.4 . . ?
C44 C45 H45B 109.4 . . ?
C46 C45 H45B 109.4 . . ?
H45A C45 H45B 108.0 . . ?
C45 C46 C41 110.69(11) . . ?
C45 C46 H46A 109.5 . . ?
C41 C46 H46A 109.5 . . ?
C45 C46 H46B 109.5 . . ?
C41 C46 H46B 109.5 . . ?
H46A C46 H46B 108.1 . . ?
C34 C47 C48 113.38(11) . . ?
C34 C47 C52 110.24(10) . . ?
C48 C47 C52 109.99(11) . . ?
C34 C47 H47 107.7 . . ?
C48 C47 H47 107.7 . . ?
C52 C47 H47 107.7 . . ?
C49 C48 C47 111.70(12) . . ?
C49 C48 H48A 109.3 . . ?
C47 C48 H48A 109.3 . . ?
C49 C48 H48B 109.3 . . ?
C47 C48 H48B 109.3 . . ?
H48A C48 H48B 107.9 . . ?
C50 C49 C48 111.07(12) . . ?
C50 C49 H49A 109.4 . . ?
C48 C49 H49A 109.4 . . ?
C50 C49 H49B 109.4 . . ?
C48 C49 H49B 109.4 . . ?
H49A C49 H49B 108.0 . . ?
C49 C50 C51 111.07(12) . . ?
C49 C50 H50A 109.4 . . ?
C51 C50 H50A 109.4 . . ?
C49 C50 H50B 109.4 . . ?
C51 C50 H50B 109.4 . . ?
H50A C50 H50B 108.0 . . ?
C50 C51 C52 111.29(12) . . ?
C50 C51 H51A 109.4 . . ?
C52 C51 H51A 109.4 . . ?
C50 C51 H51B 109.4 . . ?
C52 C51 H51B 109.4 . . ?
H51A C51 H51B 108.0 . . ?
C51 C52 C47 111.97(11) . . ?
C51 C52 H52A 109.2 . . ?
C47 C52 H52A 109.2 . . ?
C51 C52 H52B 109.2 . . ?
C47 C52 H52B 109.2 . . ?
H52A C52 H52B 107.9 . . ?
C58 C53 C54 121.28(13) . . ?
C58 C53 N3 119.30(13) . . ?
C54 C53 N3 119.39(12) . . ?
C55 C54 C53 118.71(13) . . ?
C55 C54 C59 120.71(14) . . ?
C53 C54 C59 120.55(14) . . ?
C56 C55 C54 121.34(15) . . ?
C56 C55 H55 119.3 . . ?
C54 C55 H55 119.3 . . ?
C57 C56 C55 118.69(14) . . ?
C57 C56 C60 121.47(16) . . ?
C55 C56 C60 119.84(17) . . ?
C56 C57 C58 121.83(14) . . ?
C56 C57 H57 119.1 . . ?
C58 C57 H57 119.1 . . ?
C53 C58 C57 118.14(14) . . ?
C53 C58 C61 120.93(13) . . ?
C57 C58 C61 120.92(13) . . ?
C54 C59 H59A 109.5 . . ?
C54 C59 H59B 109.5 . . ?
H59A C59 H59B 109.5 . . ?
C54 C59 H59C 109.5 . . ?
H59A C59 H59C 109.5 . . ?
H59B C59 H59C 109.5 . . ?
C56 C60 H60A 109.5 . . ?
C56 C60 H60B 109.5 . . ?
H60A C60 H60B 109.5 . . ?
C56 C60 H60C 109.5 . . ?
H60A C60 H60C 109.5 . . ?
H60B C60 H60C 109.5 . . ?
C58 C61 H61A 109.5 . . ?
C58 C61 H61B 109.5 . . ?
H61A C61 H61B 109.5 . . ?
C58 C61 H61C 109.5 . . ?
H61A C61 H61C 109.5 . . ?
H61B C61 H61C 109.5 . . ?
C67 C62 O2 123.76(12) . . ?
C67 C62 C63 122.02(12) . . ?
O2 C62 C63 114.21(11) . . ?
C64 C63 N3 122.76(12) . . ?
C64 C63 C62 118.23(12) . . ?
N3 C63 C62 119.00(12) . . ?
C63 C64 C65 121.12(13) . . ?
C63 C64 H64 119.4 . . ?
C65 C64 H64 119.4 . . ?
C66 C65 C64 118.98(12) . . ?
C66 C65 C76 120.38(13) . . ?
C64 C65 C76 120.63(13) . . ?
C65 C66 C67 121.75(12) . . ?
C65 C66 H66 119.1 . . ?
C67 C66 H66 119.1 . . ?
C62 C67 C66 117.88(12) . . ?
C62 C67 C68 122.02(12) . . ?
C66 C67 C68 120.08(12) . . ?
C69 C68 C67 110.40(10) . . ?
C69 C68 C77 109.82(12) . . ?
C67 C68 C77 108.68(11) . . ?
C69 C68 C78 108.81(11) . . ?
C67 C68 C78 109.59(12) . . ?
C77 C68 C78 109.53(12) . . ?
C74 C69 C70 117.70(12) . . ?
C74 C69 C68 122.06(12) . . ?
C70 C69 C68 120.21(11) . . ?
C71 C70 C69 121.86(12) . . ?
C71 C70 H70 119.1 . . ?
C69 C70 H70 119.1 . . ?
C70 C71 C72 118.93(12) . . ?
C70 C71 C80 120.59(12) . . ?
C72 C71 C80 120.41(12) . . ?
C73 C72 C71 121.18(12) . . ?
C73 C72 H72 119.4 . . ?
C71 C72 H72 119.4 . . ?
C72 C73 N4 122.75(11) . . ?
C72 C73 C74 118.23(11) . . ?
N4 C73 C74 119.02(11) . . ?
C69 C74 O2 123.61(11) . . ?
C69 C74 C73 122.08(12) . . ?
O2 C74 C73 114.30(11) . . ?
C76 C75 H75A 109.5 . . ?
C76 C75 H75B 109.5 . . ?
H75A C75 H75B 109.5 . . ?
C76 C75 H75C 109.5 . . ?
H75A C75 H75C 109.5 . . ?
H75B C75 H75C 109.5 . . ?
C75 C76 C65 114.28(13) . . ?
C75 C76 H76A 108.7 . . ?
C65 C76 H76A 108.7 . . ?
C75 C76 H76B 108.7 . . ?
C65 C76 H76B 108.7 . . ?
H76A C76 H76B 107.6 . . ?
C68 C77 H77A 109.5 . . ?
C68 C77 H77B 109.5 . . ?
H77A C77 H77B 109.5 . . ?
C68 C77 H77C 109.5 . . ?
H77A C77 H77C 109.5 . . ?
H77B C77 H77C 109.5 . . ?
C68 C78 H78A 109.5 . . ?
C68 C78 H78B 109.5 . . ?
H78A C78 H78B 109.5 . . ?
C68 C78 H78C 109.5 . . ?
H78A C78 H78C 109.5 . . ?
H78B C78 H78C 109.5 . . ?
C80 C79 H79A 109.5 . . ?
C80 C79 H79B 109.5 . . ?
H79A C79 H79B 109.5 . . ?
C80 C79 H79C 109.5 . . ?
H79A C79 H79C 109.5 . . ?
H79B C79 H79C 109.5 . . ?
C71 C80 C79 112.40(13) . . ?
C71 C80 H80A 109.1 . . ?
C79 C80 H80A 109.1 . . ?
C71 C80 H80B 109.1 . . ?
C79 C80 H80B 109.1 . . ?
H80A C80 H80B 107.9 . . ?
C82 C81 C86 120.70(11) . . ?
C82 C81 N4 119.17(11) . . ?
C86 C81 N4 119.98(11) . . ?
C83 C82 C81 118.18(12) . . ?
C83 C82 C88 120.10(11) . . ?
C81 C82 C88 121.72(11) . . ?
C84 C83 C82 122.38(12) . . ?
C84 C83 H83 118.8 . . ?
C82 C83 H83 118.8 . . ?
C85 C84 C83 117.82(12) . . ?
C85 C84 C93 120.99(12) . . ?
C83 C84 C93 121.09(11) . . ?
C84 C85 C86 122.05(12) . . ?
C84 C85 H85 119.0 . . ?
C86 C85 H85 119.0 . . ?
C85 C86 C81 118.72(12) . . ?
C85 C86 C99 119.03(12) . . ?
C81 C86 C99 122.25(11) . . ?
C89 C87 C88 111.69(12) . . ?
C89 C87 H87A 109.3 . . ?
C88 C87 H87A 109.3 . . ?
C89 C87 H87B 109.3 . . ?
C88 C87 H87B 109.3 . . ?
H87A C87 H87B 107.9 . . ?
C82 C88 C87 113.22(11) . . ?
C82 C88 C92 111.25(10) . . ?
C87 C88 C92 109.71(11) . . ?
C82 C88 H88 107.5 . . ?
C87 C88 H88 107.5 . . ?
C92 C88 H88 107.5 . . ?
C90 C89 C87 111.11(12) . . ?
C90 C89 H89A 109.4 . . ?
C87 C89 H89A 109.4 . . ?
C90 C89 H89B 109.4 . . ?
C87 C89 H89B 109.4 . . ?
H89A C89 H89B 108.0 . . ?
C89 C90 C91 111.23(12) . . ?
C89 C90 H90A 109.4 . . ?
C91 C90 H90A 109.4 . . ?
C89 C90 H90B 109.4 . . ?
C91 C90 H90B 109.4 . . ?
H90A C90 H90B 108.0 . . ?
C90 C91 C92 111.38(12) . . ?
C90 C91 H91A 109.4 . . ?
C92 C91 H91A 109.4 . . ?
C90 C91 H91B 109.4 . . ?
C92 C91 H91B 109.4 . . ?
H91A C91 H91B 108.0 . . ?
C91 C92 C88 111.42(11) . . ?
C91 C92 H92A 109.3 . . ?
C88 C92 H92A 109.3 . . ?
C91 C92 H92B 109.3 . . ?
C88 C92 H92B 109.3 . . ?
H92A C92 H92B 108.0 . . ?
C84 C93 C94 114.07(11) . . ?
C84 C93 C98 110.79(11) . . ?
C94 C93 C98 109.27(11) . . ?
C84 C93 H93 107.5 . . ?
C94 C93 H93 107.5 . . ?
C98 C93 H93 107.5 . . ?
C93 C94 C95 111.24(12) . . ?
C93 C94 H94A 109.4 . . ?
C95 C94 H94A 109.4 . . ?
C93 C94 H94B 109.4 . . ?
C95 C94 H94B 109.4 . . ?
H94A C94 H94B 108.0 . . ?
C96 C95 C94 111.72(12) . . ?
C96 C95 H95A 109.3 . . ?
C94 C95 H95A 109.3 . . ?
C96 C95 H95B 109.3 . . ?
C94 C95 H95B 109.3 . . ?
H95A C95 H95B 107.9 . . ?
C97 C96 C95 111.32(12) . . ?
C97 C96 H96A 109.4 . . ?
C95 C96 H96A 109.4 . . ?
C97 C96 H96B 109.4 . . ?
C95 C96 H96B 109.4 . . ?
H96A C96 H96B 108.0 . . ?
C96 C97 C98 110.98(12) . . ?
C96 C97 H97A 109.4 . . ?
C98 C97 H97A 109.4 . . ?
C96 C97 H97B 109.4 . . ?
C98 C97 H97B 109.4 . . ?
H97A C97 H97B 108.0 . . ?
C97 C98 C93 111.08(11) . . ?
C97 C98 H98A 109.4 . . ?
C93 C98 H98A 109.4 . . ?
C97 C98 H98B 109.4 . . ?
C93 C98 H98B 109.4 . . ?
H98A C98 H98B 108.0 . . ?
C86 C99 C104 113.22(11) . . ?
C86 C99 C100 110.57(11) . . ?
C104 C99 C100 110.12(12) . . ?
C86 C99 H99 107.6 . . ?
C104 C99 H99 107.6 . . ?
C100 C99 H99 107.6 . . ?
C101 C100 C99 111.22(12) . . ?
C101 C100 H10C 109.4 . . ?
C99 C100 H10C 109.4 . . ?
C101 C100 H10D 109.4 . . ?
C99 C100 H10D 109.4 . . ?
H10C C100 H10D 108.0 . . ?
C102 C101 C100 111.38(13) . . ?
C102 C101 H10G 109.4 . . ?
C100 C101 H10G 109.4 . . ?
C102 C101 H10H 109.4 . . ?
C100 C101 H10H 109.4 . . ?
H10G C101 H10H 108.0 . . ?
C101 C102 C103 111.79(13) . . ?
C101 C102 H10I 109.3 . . ?
C103 C102 H10I 109.3 . . ?
C101 C102 H10J 109.3 . . ?
C103 C102 H10J 109.3 . . ?
H10I C102 H10J 107.9 . . ?
C102 C103 C104 110.96(13) . . ?
C102 C103 H10E 109.4 . . ?
C104 C103 H10E 109.4 . . ?
C102 C103 H10F 109.4 . . ?
C104 C103 H10F 109.4 . . ?
H10E C103 H10F 108.0 . . ?
C103 C104 C99 110.43(12) . . ?
C103 C104 H10A 109.6 . . ?
C99 C104 H10A 109.6 . . ?
C103 C104 H10B 109.6 . . ?
C99 C104 H10B 109.6 . . ?
H10A C104 H10B 108.1 . . ?
C106 C105 H10K 109.5 . . ?
C106 C105 H10L 109.5 . . ?
H10K C105 H10L 109.5 . . ?
C106 C105 H10M 109.5 . . ?
H10K C105 H10M 109.5 . . ?
H10L C105 H10M 109.5 . . ?
C107 C106 C111 118.45(19) . . ?
C107 C106 C105 120.96(18) . . ?
C111 C106 C105 120.37(19) . . ?
C106 C107 C108 120.77(17) . . ?
C106 C107 H107 119.6 . . ?
C108 C107 H107 119.6 . . ?
C109 C108 C107 119.67(19) . . ?
C109 C108 H108 120.2 . . ?
C107 C108 H108 120.2 . . ?
C108 C109 C110 119.3(2) . . ?
C108 C109 H109 120.3 . . ?
C110 C109 H109 120.3 . . ?
C109 C110 C111 120.50(18) . . ?
C109 C110 H110 119.8 . . ?
C111 C110 H110 119.8 . . ?
C110 C111 C106 120.46(18) . . ?
C110 C111 H111 119.8 . . ?
C106 C111 H111 119.8 . . ?
C113 C112 H11A 109.5 . . ?
C113 C112 H11B 109.5 . . ?
H11A C112 H11B 109.5 . . ?
C113 C112 H11C 109.5 . . ?
H11A C112 H11C 109.5 . . ?
H11B C112 H11C 109.5 . . ?
C114 C113 C118 118.09(15) . . ?
C114 C113 C112 120.77(16) . . ?
C118 C113 C112 121.12(16) . . ?
C115 C114 C113 120.92(15) . . ?
C115 C114 H114 119.5 . . ?
C113 C114 H114 119.5 . . ?
C116 C115 C114 120.28(15) . . ?
C116 C115 H115 119.9 . . ?
C114 C115 H115 119.9 . . ?
C115 C116 C117 119.71(15) . . ?
C115 C116 H116 120.1 . . ?
C117 C116 H116 120.1 . . ?
C118 C117 C116 119.82(15) . . ?
C118 C117 H117 120.1 . . ?
C116 C117 H117 120.1 . . ?
C117 C118 C113 121.18(15) . . ?
C117 C118 H118 119.4 . . ?
C113 C118 H118 119.4 . . ?
C120 C119 H11D 109.5 . . ?
C120 C119 H11E 109.5 . . ?
H11D C119 H11E 109.5 . . ?
C120 C119 H11F 109.5 . . ?
H11D C119 H11F 109.5 . . ?
H11E C119 H11F 109.5 . . ?
C121 C120 C125 118.45(15) . . ?
C121 C120 C119 120.19(16) . . ?
C125 C120 C119 121.35(16) . . ?
C122 C121 C120 120.72(15) . . ?
C122 C121 H121 119.6 . . ?
C120 C121 H121 119.6 . . ?
C123 C122 C121 120.38(15) . . ?
C123 C122 H122 119.8 . . ?
C121 C122 H122 119.8 . . ?
C122 C123 C124 119.67(15) . . ?
C122 C123 H123 120.2 . . ?
C124 C123 H123 120.2 . . ?
C125 C124 C123 119.67(15) . . ?
C125 C124 H124 120.2 . . ?
C123 C124 H124 120.2 . . ?
C124 C125 C120 121.10(15) . . ?
C124 C125 H125 119.4 . . ?
C120 C125 H125 119.4 . . ?

loop_
_geom_bond_atom_site_label_1
_geom_bond_atom_site_label_2
_geom_bond_distance
_geom_bond_site_symmetry_2
_geom_bond_publ_flag
O1 C10 1.3847(15) . ?
O1 C22 1.3860(15) . ?
O2 C62 1.3846(15) . ?
O2 C74 1.3860(15) . ?
N1 C11 1.4009(17) . ?
N1 C1 1.4359(17) . ?
N1 H1 0.8800 . ?
N2 C21 1.3982(16) . ?
N2 C29 1.4446(15) . ?
N2 H2 0.8800 . ?
N3 C63 1.4009(17) . ?
N3 C53 1.4318(17) . ?
N3 H3A 0.8800 . ?
N4 C73 1.3980(16) . ?
N4 C81 1.4410(16) . ?
N4 H4 0.8800 . ?
C1 C6 1.3953(19) . ?
C1 C2 1.399(2) . ?
C2 C3 1.394(2) . ?
C2 C7 1.501(2) . ?
C3 C4 1.389(2) . ?
C3 H3 0.9500 . ?
C4 C5 1.388(2) . ?
C4 C8 1.511(2) . ?
C5 C6 1.398(2) . ?
C5 H5 0.9500 . ?
C6 C9 1.506(2) . ?
C7 H7A 0.9800 . ?
C7 H7B 0.9800 . ?
C7 H7C 0.9800 . ?
C8 H8A 0.9800 . ?
C8 H8B 0.9800 . ?
C8 H8C 0.9800 . ?
C9 H9A 0.9800 . ?
C9 H9B 0.9800 . ?
C9 H9C 0.9800 . ?
C10 C15 1.3843(18) . ?
C10 C11 1.4081(18) . ?
C11 C12 1.3929(18) . ?
C12 C13 1.3989(19) . ?
C12 H12 0.9500 . ?
C13 C14 1.385(2) . ?
C13 C24 1.5115(19) . ?
C14 C15 1.4063(18) . ?
C14 H14 0.9500 . ?
C15 C16 1.5225(18) . ?
C16 C17 1.5259(17) . ?
C16 C25 1.539(2) . ?
C16 C26 1.5406(19) . ?
C17 C22 1.3887(18) . ?
C17 C18 1.4022(18) . ?
C18 C19 1.3882(19) . ?
C18 H18 0.9500 . ?
C19 C20 1.3996(18) . ?
C19 C28 1.5098(18) . ?
C20 C21 1.3901(18) . ?
C20 H20 0.9500 . ?
C21 C22 1.4114(17) . ?
C23 C24 1.520(2) . ?
C23 H23A 0.9800 . ?
C23 H23B 0.9800 . ?
C23 H23C 0.9800 . ?
C24 H24A 0.9900 . ?
C24 H24B 0.9900 . ?
C25 H25A 0.9800 . ?
C25 H25B 0.9800 . ?
C25 H25C 0.9800 . ?
C26 H26A 0.9800 . ?
C26 H26B 0.9800 . ?
C26 H26C 0.9800 . ?
C27 C28 1.521(2) . ?
C27 H27A 0.9800 . ?
C27 H27B 0.9800 . ?
C27 H27C 0.9800 . ?
C28 H28A 0.9900 . ?
C28 H28B 0.9900 . ?
C29 C34 1.4066(17) . ?
C29 C30 1.4091(18) . ?
C30 C31 1.3986(18) . ?
C30 C35 1.5136(17) . ?
C31 C32 1.3924(18) . ?
C31 H31 0.9500 . ?
C32 C33 1.3894(18) . ?
C32 C41 1.5151(17) . ?
C33 C34 1.4012(17) . ?
C33 H33 0.9500 . ?
C34 C47 1.5174(17) . ?
C35 C40 1.5355(19) . ?
C35 C36 1.5379(19) . ?
C35 H35 1.0000 . ?
C36 C38 1.5290(19) . ?
C36 H36A 0.9900 . ?
C36 H36B 0.9900 . ?
C37 C39 1.525(2) . ?
C37 C38 1.526(2) . ?
C37 H37A 0.9900 . ?
C37 H37B 0.9900 . ?
C38 H38A 0.9900 . ?
C38 H38B 0.9900 . ?
C39 C40 1.5312(19) . ?
C39 H39A 0.9900 . ?
C39 H39B 0.9900 . ?
C40 H40A 0.9900 . ?
C40 H40B 0.9900 . ?
C41 C42 1.5333(19) . ?
C41 C46 1.5365(19) . ?
C41 H41 1.0000 . ?
C42 C43 1.5335(19) . ?
C42 H42A 0.9900 . ?
C42 H42B 0.9900 . ?
C43 C44 1.528(2) . ?
C43 H43A 0.9900 . ?
C43 H43B 0.9900 . ?
C44 C45 1.523(2) . ?
C44 H44A 0.9900 . ?
C44 H44B 0.9900 . ?
C45 C46 1.5289(18) . ?
C45 H45A 0.9900 . ?
C45 H45B 0.9900 . ?
C46 H46A 0.9900 . ?
C46 H46B 0.9900 . ?
C47 C48 1.5353(18) . ?
C47 C52 1.5366(18) . ?
C47 H47 1.0000 . ?
C48 C49 1.531(2) . ?
C48 H48A 0.9900 . ?
C48 H48B 0.9900 . ?
C49 C50 1.524(2) . ?
C49 H49A 0.9900 . ?
C49 H49B 0.9900 . ?
C50 C51 1.526(2) . ?
C50 H50A 0.9900 . ?
C50 H50B 0.9900 . ?
C51 C52 1.5315(19) . ?
C51 H51A 0.9900 . ?
C51 H51B 0.9900 . ?
C52 H52A 0.9900 . ?
C52 H52B 0.9900 . ?
C53 C58 1.3966(19) . ?
C53 C54 1.398(2) . ?
C54 C55 1.395(2) . ?
C54 C59 1.500(2) . ?
C55 C56 1.391(2) . ?
C55 H55 0.9500 . ?
C56 C57 1.388(2) . ?
C56 C60 1.510(2) . ?
C57 C58 1.399(2) . ?
C57 H57 0.9500 . ?
C58 C61 1.502(2) . ?
C59 H59A 0.9800 . ?
C59 H59B 0.9800 . ?
C59 H59C 0.9800 . ?
C60 H60A 0.9800 . ?
C60 H60B 0.9800 . ?
C60 H60C 0.9800 . ?
C61 H61A 0.9800 . ?
C61 H61B 0.9800 . ?
C61 H61C 0.9800 . ?
C62 C67 1.3839(18) . ?
C62 C63 1.4095(18) . ?
C63 C64 1.3895(18) . ?
C64 C65 1.400(2) . ?
C64 H64 0.9500 . ?
C65 C66 1.384(2) . ?
C65 C76 1.5107(19) . ?
C66 C67 1.4044(19) . ?
C66 H66 0.9500 . ?
C67 C68 1.5212(18) . ?
C68 C69 1.5207(18) . ?
C68 C77 1.539(2) . ?
C68 C78 1.5410(19) . ?
C69 C74 1.3860(18) . ?
C69 C70 1.4049(18) . ?
C70 C71 1.3873(19) . ?
C70 H70 0.9500 . ?
C71 C72 1.3980(18) . ?
C71 C80 1.5102(18) . ?
C72 C73 1.3902(18) . ?
C72 H72 0.9500 . ?
C73 C74 1.4113(17) . ?
C75 C76 1.506(3) . ?
C75 H75A 0.9800 . ?
C75 H75B 0.9800 . ?
C75 H75C 0.9800 . ?
C76 H76A 0.9900 . ?
C76 H76B 0.9900 . ?
C77 H77A 0.9800 . ?
C77 H77B 0.9800 . ?
C77 H77C 0.9800 . ?
C78 H78A 0.9800 . ?
C78 H78B 0.9800 . ?
C78 H78C 0.9800 . ?
C79 C80 1.518(2) . ?
C79 H79A 0.9800 . ?
C79 H79B 0.9800 . ?
C79 H79C 0.9800 . ?
C80 H80A 0.9900 . ?
C80 H80B 0.9900 . ?
C81 C82 1.4052(17) . ?
C81 C86 1.4068(18) . ?
C82 C83 1.4003(17) . ?
C82 C88 1.5179(17) . ?
C83 C84 1.3953(18) . ?
C83 H83 0.9500 . ?
C84 C85 1.3922(18) . ?
C84 C93 1.5173(17) . ?
C85 C86 1.3966(18) . ?
C85 H85 0.9500 . ?
C86 C99 1.5153(17) . ?
C87 C89 1.5315(19) . ?
C87 C88 1.5367(18) . ?
C87 H87A 0.9900 . ?
C87 H87B 0.9900 . ?
C88 C92 1.5402(18) . ?
C88 H88 1.0000 . ?
C89 C90 1.526(2) . ?
C89 H89A 0.9900 . ?
C89 H89B 0.9900 . ?
C90 C91 1.527(2) . ?
C90 H90A 0.9900 . ?
C90 H90B 0.9900 . ?
C91 C92 1.5311(19) . ?
C91 H91A 0.9900 . ?
C91 H91B 0.9900 . ?
C92 H92A 0.9900 . ?
C92 H92B 0.9900 . ?
C93 C94 1.5297(19) . ?
C93 C98 1.5378(19) . ?
C93 H93 1.0000 . ?
C94 C95 1.5325(19) . ?
C94 H94A 0.9900 . ?
C94 H94B 0.9900 . ?
C95 C96 1.528(2) . ?
C95 H95A 0.9900 . ?
C95 H95B 0.9900 . ?
C96 C97 1.522(2) . ?
C96 H96A 0.9900 . ?
C96 H96B 0.9900 . ?
C97 C98 1.5294(18) . ?
C97 H97A 0.9900 . ?
C97 H97B 0.9900 . ?
C98 H98A 0.9900 . ?
C98 H98B 0.9900 . ?
C99 C104 1.537(2) . ?
C99 C100 1.5375(19) . ?
C99 H99 1.0000 . ?
C100 C101 1.530(2) . ?
C100 H10C 0.9900 . ?
C100 H10D 0.9900 . ?
C101 C102 1.522(3) . ?
C101 H10G 0.9900 . ?
C101 H10H 0.9900 . ?
C102 C103 1.524(2) . ?
C102 H10I 0.9900 . ?
C102 H10J 0.9900 . ?
C103 C104 1.5287(19) . ?
C103 H10E 0.9900 . ?
C103 H10F 0.9900 . ?
C104 H10A 0.9900 . ?
C104 H10B 0.9900 . ?
C105 C106 1.479(3) . ?
C105 H10K 0.9800 . ?
C105 H10L 0.9800 . ?
C105 H10M 0.9800 . ?
C106 C107 1.372(3) . ?
C106 C111 1.397(2) . ?
C107 C108 1.403(3) . ?
C107 H107 0.9500 . ?
C108 C109 1.378(3) . ?
C108 H108 0.9500 . ?
C109 C110 1.381(3) . ?
C109 H109 0.9500 . ?
C110 C111 1.385(3) . ?
C110 H110 0.9500 . ?
C111 H111 0.9500 . ?
C112 C113 1.506(2) . ?
C112 H11A 0.9800 . ?
C112 H11B 0.9800 . ?
C112 H11C 0.9800 . ?
C113 C114 1.391(2) . ?
C113 C118 1.398(2) . ?
C114 C115 1.387(2) . ?
C114 H114 0.9500 . ?
C115 C116 1.384(3) . ?
C115 H115 0.9500 . ?
C116 C117 1.388(3) . ?
C116 H116 0.9500 . ?
C117 C118 1.386(2) . ?
C117 H117 0.9500 . ?
C118 H118 0.9500 . ?
C119 C120 1.502(2) . ?
C119 H11D 0.9800 . ?
C119 H11E 0.9800 . ?
C119 H11F 0.9800 . ?
C120 C121 1.388(2) . ?
C120 C125 1.391(2) . ?
C121 C122 1.385(2) . ?
C121 H121 0.9500 . ?
C122 C123 1.380(3) . ?
C122 H122 0.9500 . ?
C123 C124 1.390(3) . ?
C123 H123 0.9500 . ?
C124 C125 1.385(2) . ?
C124 H124 0.9500 . ?
C125 H125 0.9500 . ?

loop_
_geom_torsion_atom_site_label_1
_geom_torsion_atom_site_label_2
_geom_torsion_atom_site_label_3
_geom_torsion_atom_site_label_4
_geom_torsion
_geom_torsion_site_symmetry_1
_geom_torsion_site_symmetry_2
_geom_torsion_site_symmetry_3
_geom_torsion_site_symmetry_4
_geom_torsion_publ_flag
C11 N1 C1 C6 -93.61(16) . . . . ?
C11 N1 C1 C2 87.10(16) . . . . ?
C6 C1 C2 C3 0.3(2) . . . . ?
N1 C1 C2 C3 179.61(12) . . . . ?
C6 C1 C2 C7 -178.06(13) . . . . ?
N1 C1 C2 C7 1.2(2) . . . . ?
C1 C2 C3 C4 0.2(2) . . . . ?
C7 C2 C3 C4 178.56(14) . . . . ?
C2 C3 C4 C5 -0.5(2) . . . . ?
C2 C3 C4 C8 179.08(14) . . . . ?
C3 C4 C5 C6 0.3(2) . . . . ?
C8 C4 C5 C6 -179.25(14) . . . . ?
C2 C1 C6 C5 -0.5(2) . . . . ?
N1 C1 C6 C5 -179.78(12) . . . . ?
C2 C1 C6 C9 179.38(13) . . . . ?
N1 C1 C6 C9 0.1(2) . . . . ?
C4 C5 C6 C1 0.2(2) . . . . ?
C4 C5 C6 C9 -179.70(14) . . . . ?
C22 O1 C10 C15 -4.47(19) . . . . ?
C22 O1 C10 C11 174.99(11) . . . . ?
C1 N1 C11 C12 24.8(2) . . . . ?
C1 N1 C11 C10 -156.05(13) . . . . ?
C15 C10 C11 C12 1.1(2) . . . . ?
O1 C10 C11 C12 -178.33(12) . . . . ?
C15 C10 C11 N1 -178.02(13) . . . . ?
O1 C10 C11 N1 2.51(19) . . . . ?
N1 C11 C12 C13 179.06(14) . . . . ?
C10 C11 C12 C13 -0.1(2) . . . . ?
C11 C12 C13 C14 -0.9(2) . . . . ?
C11 C12 C13 C24 177.38(14) . . . . ?
C12 C13 C14 C15 0.8(2) . . . . ?
C24 C13 C14 C15 -177.44(14) . . . . ?
O1 C10 C15 C14 178.24(12) . . . . ?
C11 C10 C15 C14 -1.2(2) . . . . ?
O1 C10 C15 C16 -5.6(2) . . . . ?
C11 C10 C15 C16 174.94(12) . . . . ?
C13 C14 C15 C10 0.2(2) . . . . ?
C13 C14 C15 C16 -176.01(13) . . . . ?
C10 C15 C16 C17 10.40(18) . . . . ?
C14 C15 C16 C17 -173.58(12) . . . . ?
C10 C15 C16 C25 -110.09(14) . . . . ?
C14 C15 C16 C25 65.93(16) . . . . ?
C10 C15 C16 C26 130.76(14) . . . . ?
C14 C15 C16 C26 -53.22(17) . . . . ?
C15 C16 C17 C22 -6.33(18) . . . . ?
C25 C16 C17 C22 112.80(14) . . . . ?
C26 C16 C17 C22 -127.51(14) . . . . ?
C15 C16 C17 C18 171.55(12) . . . . ?
C25 C16 C17 C18 -69.32(16) . . . . ?
C26 C16 C17 C18 50.38(17) . . . . ?
C22 C17 C18 C19 1.6(2) . . . . ?
C16 C17 C18 C19 -176.37(12) . . . . ?
C17 C18 C19 C20 -0.1(2) . . . . ?
C17 C18 C19 C28 176.71(13) . . . . ?
C18 C19 C20 C21 -0.8(2) . . . . ?
C28 C19 C20 C21 -177.65(12) . . . . ?
C19 C20 C21 N2 -179.36(12) . . . . ?
C19 C20 C21 C22 0.27(19) . . . . ?
C29 N2 C21 C20 -31.02(18) . . . . ?
C29 N2 C21 C22 149.36(12) . . . . ?
C10 O1 C22 C17 8.83(18) . . . . ?
C10 O1 C22 C21 -169.98(11) . . . . ?
C18 C17 C22 O1 179.09(12) . . . . ?
C16 C17 C22 O1 -3.0(2) . . . . ?
C18 C17 C22 C21 -2.2(2) . . . . ?
C16 C17 C22 C21 175.75(12) . . . . ?
C20 C21 C22 O1 -179.88(11) . . . . ?
N2 C21 C22 O1 -0.24(17) . . . . ?
C20 C21 C22 C17 1.29(19) . . . . ?
N2 C21 C22 C17 -179.07(12) . . . . ?
C14 C13 C24 C23 -154.53(15) . . . . ?
C12 C13 C24 C23 27.2(2) . . . . ?
C18 C19 C28 C27 -92.45(17) . . . . ?
C20 C19 C28 C27 84.33(17) . . . . ?
C21 N2 C29 C34 115.00(13) . . . . ?
C21 N2 C29 C30 -69.38(16) . . . . ?
C34 C29 C30 C31 2.80(19) . . . . ?
N2 C29 C30 C31 -172.75(12) . . . . ?
C34 C29 C30 C35 -176.85(12) . . . . ?
N2 C29 C30 C35 7.60(18) . . . . ?
C29 C30 C31 C32 0.0(2) . . . . ?
C35 C30 C31 C32 179.67(12) . . . . ?
C30 C31 C32 C33 -2.7(2) . . . . ?
C30 C31 C32 C41 174.63(12) . . . . ?
C31 C32 C33 C34 2.70(19) . . . . ?
C41 C32 C33 C34 -174.66(12) . . . . ?
C32 C33 C34 C29 0.00(19) . . . . ?
C32 C33 C34 C47 -178.61(12) . . . . ?
C30 C29 C34 C33 -2.79(18) . . . . ?
N2 C29 C34 C33 172.81(11) . . . . ?
C30 C29 C34 C47 175.78(11) . . . . ?
N2 C29 C34 C47 -8.62(18) . . . . ?
C31 C30 C35 C40 54.44(16) . . . . ?
C29 C30 C35 C40 -125.91(13) . . . . ?
C31 C30 C35 C36 -69.81(16) . . . . ?
C29 C30 C35 C36 109.83(14) . . . . ?
C30 C35 C36 C38 -176.38(12) . . . . ?
C40 C35 C36 C38 57.55(16) . . . . ?
C39 C37 C38 C36 54.58(18) . . . . ?
C35 C36 C38 C37 -55.28(17) . . . . ?
C38 C37 C39 C40 -56.25(18) . . . . ?
C37 C39 C40 C35 58.05(16) . . . . ?
C30 C35 C40 C39 176.81(11) . . . . ?
C36 C35 C40 C39 -58.54(15) . . . . ?
C33 C32 C41 C42 -124.56(13) . . . . ?
C31 C32 C41 C42 58.18(17) . . . . ?
C33 C32 C41 C46 111.21(14) . . . . ?
C31 C32 C41 C46 -66.05(16) . . . . ?
C32 C41 C42 C43 176.74(12) . . . . ?
C46 C41 C42 C43 -57.94(15) . . . . ?
C41 C42 C43 C44 55.81(17) . . . . ?
C42 C43 C44 C45 -53.82(17) . . . . ?
C43 C44 C45 C46 54.66(17) . . . . ?
C44 C45 C46 C41 -57.66(16) . . . . ?
C32 C41 C46 C45 -174.05(11) . . . . ?
C42 C41 C46 C45 59.01(14) . . . . ?
C33 C34 C47 C48 -47.25(16) . . . . ?
C29 C34 C47 C48 134.20(13) . . . . ?
C33 C34 C47 C52 76.55(14) . . . . ?
C29 C34 C47 C52 -102.00(13) . . . . ?
C34 C47 C48 C49 179.25(11) . . . . ?
C52 C47 C48 C49 55.32(15) . . . . ?
C47 C48 C49 C50 -56.52(16) . . . . ?
C48 C49 C50 C51 56.00(17) . . . . ?
C49 C50 C51 C52 -55.40(16) . . . . ?
C50 C51 C52 C47 55.31(16) . . . . ?
C34 C47 C52 C51 179.51(11) . . . . ?
C48 C47 C52 C51 -54.75(15) . . . . ?
C63 N3 C53 C58 -90.95(16) . . . . ?
C63 N3 C53 C54 90.86(16) . . . . ?
C58 C53 C54 C55 1.3(2) . . . . ?
N3 C53 C54 C55 179.40(12) . . . . ?
C58 C53 C54 C59 -176.76(13) . . . . ?
N3 C53 C54 C59 1.38(19) . . . . ?
C53 C54 C55 C56 0.0(2) . . . . ?
C59 C54 C55 C56 177.97(14) . . . . ?
C54 C55 C56 C57 -0.9(2) . . . . ?
C54 C55 C56 C60 178.41(14) . . . . ?
C55 C56 C57 C58 0.6(2) . . . . ?
C60 C56 C57 C58 -178.65(14) . . . . ?
C54 C53 C58 C57 -1.5(2) . . . . ?
N3 C53 C58 C57 -179.64(12) . . . . ?
C54 C53 C58 C61 177.11(13) . . . . ?
N3 C53 C58 C61 -1.04(19) . . . . ?
C56 C57 C58 C53 0.5(2) . . . . ?
C56 C57 C58 C61 -178.06(14) . . . . ?
C74 O2 C62 C67 -2.81(19) . . . . ?
C74 O2 C62 C63 176.39(11) . . . . ?
C53 N3 C63 C64 26.8(2) . . . . ?
C53 N3 C63 C62 -154.11(13) . . . . ?
C67 C62 C63 C64 1.6(2) . . . . ?
O2 C62 C63 C64 -177.56(12) . . . . ?
C67 C62 C63 N3 -177.54(13) . . . . ?
O2 C62 C63 N3 3.26(18) . . . . ?
N3 C63 C64 C65 178.00(13) . . . . ?
C62 C63 C64 C65 -1.1(2) . . . . ?
C63 C64 C65 C66 0.2(2) . . . . ?
C63 C64 C65 C76 -178.40(14) . . . . ?
C64 C65 C66 C67 0.3(2) . . . . ?
C76 C65 C66 C67 178.92(14) . . . . ?
O2 C62 C67 C66 177.98(12) . . . . ?
C63 C62 C67 C66 -1.2(2) . . . . ?
O2 C62 C67 C68 -3.8(2) . . . . ?
C63 C62 C67 C68 177.08(13) . . . . ?
C65 C66 C67 C62 0.2(2) . . . . ?
C65 C66 C67 C68 -178.11(13) . . . . ?
C62 C67 C68 C69 6.52(19) . . . . ?
C66 C67 C68 C69 -175.29(12) . . . . ?
C62 C67 C68 C77 -113.99(15) . . . . ?
C66 C67 C68 C77 64.20(17) . . . . ?
C62 C67 C68 C78 126.35(14) . . . . ?
C66 C67 C68 C78 -55.46(17) . . . . ?
C67 C68 C69 C74 -3.43(18) . . . . ?
C77 C68 C69 C74 116.39(14) . . . . ?
C78 C68 C69 C74 -123.73(14) . . . . ?
C67 C68 C69 C70 174.68(12) . . . . ?
C77 C68 C69 C70 -65.50(16) . . . . ?
C78 C68 C69 C70 54.38(17) . . . . ?
C74 C69 C70 C71 1.5(2) . . . . ?
C68 C69 C70 C71 -176.70(13) . . . . ?
C69 C70 C71 C72 -0.3(2) . . . . ?
C69 C70 C71 C80 176.66(13) . . . . ?
C70 C71 C72 C73 -1.0(2) . . . . ?
C80 C71 C72 C73 -178.01(12) . . . . ?
C71 C72 C73 N4 -178.13(12) . . . . ?
C71 C72 C73 C74 1.12(19) . . . . ?
C81 N4 C73 C72 -25.91(19) . . . . ?
C81 N4 C73 C74 154.85(12) . . . . ?
C70 C69 C74 O2 179.12(12) . . . . ?
C68 C69 C74 O2 -2.7(2) . . . . ?
C70 C69 C74 C73 -1.4(2) . . . . ?
C68 C69 C74 C73 176.78(12) . . . . ?
C62 O2 C74 C69 6.11(18) . . . . ?
C62 O2 C74 C73 -173.43(11) . . . . ?
C72 C73 C74 C69 0.10(19) . . . . ?
N4 C73 C74 C69 179.38(12) . . . . ?
C72 C73 C74 O2 179.65(11) . . . . ?
N4 C73 C74 O2 -1.07(17) . . . . ?
C66 C65 C76 C75 124.61(17) . . . . ?
C64 C65 C76 C75 -56.8(2) . . . . ?
C70 C71 C80 C79 -95.08(17) . . . . ?
C72 C71 C80 C79 81.87(17) . . . . ?
C73 N4 C81 C82 107.35(14) . . . . ?
C73 N4 C81 C86 -76.99(16) . . . . ?
C86 C81 C82 C83 -3.21(18) . . . . ?
N4 C81 C82 C83 172.42(11) . . . . ?
C86 C81 C82 C88 177.12(11) . . . . ?
N4 C81 C82 C88 -7.25(18) . . . . ?
C81 C82 C83 C84 -0.11(19) . . . . ?
C88 C82 C83 C84 179.57(12) . . . . ?
C82 C83 C84 C85 3.1(2) . . . . ?
C82 C83 C84 C93 -173.48(12) . . . . ?
C83 C84 C85 C86 -2.9(2) . . . . ?
C93 C84 C85 C86 173.67(12) . . . . ?
C84 C85 C86 C81 -0.3(2) . . . . ?
C84 C85 C86 C99 179.25(12) . . . . ?
C82 C81 C86 C85 3.40(19) . . . . ?
N4 C81 C86 C85 -172.20(12) . . . . ?
C82 C81 C86 C99 -176.09(12) . . . . ?
N4 C81 C86 C99 8.31(18) . . . . ?
C83 C82 C88 C87 -49.12(16) . . . . ?
C81 C82 C88 C87 130.54(12) . . . . ?
C83 C82 C88 C92 74.97(15) . . . . ?
C81 C82 C88 C92 -105.37(13) . . . . ?
C89 C87 C88 C82 -178.97(11) . . . . ?
C89 C87 C88 C92 56.10(14) . . . . ?
C88 C87 C89 C90 -56.25(16) . . . . ?
C87 C89 C90 C91 55.20(16) . . . . ?
C89 C90 C91 C92 -55.30(16) . . . . ?
C90 C91 C92 C88 56.05(15) . . . . ?
C82 C88 C92 C91 178.06(11) . . . . ?
C87 C88 C92 C91 -55.88(14) . . . . ?
C85 C84 C93 C94 60.94(17) . . . . ?
C83 C84 C93 C94 -122.57(14) . . . . ?
C85 C84 C93 C98 -62.86(16) . . . . ?
C83 C84 C93 C98 113.63(14) . . . . ?
C84 C93 C94 C95 178.35(12) . . . . ?
C98 C93 C94 C95 -57.04(15) . . . . ?
C93 C94 C95 C96 55.59(17) . . . . ?
C94 C95 C96 C97 -53.95(17) . . . . ?
C95 C96 C97 C98 54.78(17) . . . . ?
C96 C97 C98 C93 -57.51(16) . . . . ?
C84 C93 C98 C97 -175.28(11) . . . . ?
C94 C93 C98 C97 58.22(14) . . . . ?
C85 C86 C99 C104 51.51(17) . . . . ?
C81 C86 C99 C104 -129.00(13) . . . . ?
C85 C86 C99 C100 -72.60(16) . . . . ?
C81 C86 C99 C100 106.89(14) . . . . ?
C86 C99 C100 C101 -177.65(13) . . . . ?
C104 C99 C100 C101 56.49(16) . . . . ?
C99 C100 C101 C102 -54.84(18) . . . . ?
C100 C101 C102 C103 54.34(18) . . . . ?
C101 C102 C103 C104 -55.72(18) . . . . ?
C102 C103 C104 C99 57.33(17) . . . . ?
C86 C99 C104 C103 178.00(12) . . . . ?
C100 C99 C104 C103 -57.65(15) . . . . ?
C111 C106 C107 C108 8.0(3) . . . . ?
C105 C106 C107 C108 -177.39(19) . . . . ?
C106 C107 C108 C109 -10.3(3) . . . . ?
C107 C108 C109 C110 9.0(3) . . . . ?
C108 C109 C110 C111 -5.8(3) . . . . ?
C109 C110 C111 C106 3.6(3) . . . . ?
C107 C106 C111 C110 -4.7(3) . . . . ?
C105 C106 C111 C110 -179.36(18) . . . . ?
C118 C113 C114 C115 -1.1(2) . . . . ?
C112 C113 C114 C115 177.28(16) . . . . ?
C113 C114 C115 C116 0.4(2) . . . . ?
C114 C115 C116 C117 0.4(2) . . . . ?
C115 C116 C117 C118 -0.5(2) . . . . ?
C116 C117 C118 C113 -0.1(2) . . . . ?
C114 C113 C118 C117 0.9(2) . . . . ?
C112 C113 C118 C117 -177.42(17) . . . . ?
C125 C120 C121 C122 0.6(2) . . . . ?
C119 C120 C121 C122 -179.15(18) . . . . ?
C120 C121 C122 C123 -0.4(2) . . . . ?
C121 C122 C123 C124 -0.1(2) . . . . ?
C122 C123 C124 C125 0.4(2) . . . . ?
C123 C124 C125 C120 -0.2(2) . . . . ?
C121 C120 C125 C124 -0.3(2) . . . . ?
C119 C120 C125 C124 179.44(18) . . . . ?
